data_4126170
loop_
_publ_author_name
'Araake, Ryoichi'
'Sakadani, Kazuki'
'Tada, Mizuki'
'Sakai, Yoichi'
'Ohki, Yasuhiro'

_publ_section_title
;
 [Fe4] and [Fe6] Hydride Clusters Supported by Phosphines: Synthesis,
 Characterization, and Application in N2 Reduction.
;
_journal_issue 15
_journal_name_full 'Journal of the American Chemical Society'
_journal_page_first 5596
_journal_page_last 5606
_journal_paper_doi 10.1021/jacs.7b01965
_journal_volume 139
_journal_year 2017
_chemical_formula_moiety 'C42 H114 Fe6.4 N6 Si12'
_chemical_formula_sum 'C42 H114 Fe6.4 N6 Si12'
_chemical_formula_weight 1397.85
_space_group_crystal_system triclinic
_space_group_IT_number 2
_space_group_name_Hall '-P 1'
_space_group_name_H-M_alt 'P -1'
_symmetry_space_group_name_Hall '-P 1'
_symmetry_space_group_name_H-M 'P -1'
_atom_sites_solution_hydrogens geom
_atom_sites_solution_primary direct
_atom_sites_solution_secondary difmap
_cell_angle_alpha 87.674(6)
_cell_angle_beta 84.043(6)
_cell_angle_gamma 62.903(4)
_cell_formula_units_Z 2
_cell_length_a 14.5261(14)
_cell_length_b 14.9231(14)
_cell_length_c 19.419(2)
_cell_measurement_reflns_used 11106
_cell_measurement_temperature 173
_cell_measurement_theta_max 27.50
_cell_measurement_theta_min 3.10
_cell_volume 3727.1(6)
_computing_cell_refinement 'CrystalClear-SM Expert 2.1 b29'
_computing_data_collection 'CrystalClear-SM Expert 2.1 b29 (Rigaku, 2013)'
_computing_data_reduction 'CrystalClear-SM Expert 2.1 b29'
_computing_molecular_graphics 'CrystalStructure 4.2'
_computing_publication_material 'CrystalStructure 4.2 (Rigaku, 2015)'
_computing_structure_refinement 'SHELXL97 (Sheldrick, 2008)'
_computing_structure_solution 'SHELXS97 (Sheldrick, 2008)'
_diffrn_ambient_temperature 173
_diffrn_detector_area_resol_mean 7.314
_diffrn_measured_fraction_theta_full 0.955
_diffrn_measured_fraction_theta_max 0.955
_diffrn_measurement_device_type 'Rigaku Saturn70'
_diffrn_measurement_method \w
_diffrn_radiation_type 'Mo K\a'
_diffrn_radiation_wavelength 0.71075
_diffrn_reflns_av_R_equivalents 0.0378
_diffrn_reflns_Laue_measured_fraction_full 0.000
_diffrn_reflns_Laue_measured_fraction_max 0.000
_diffrn_reflns_limit_h_max 18
_diffrn_reflns_limit_h_min -18
_diffrn_reflns_limit_k_max 19
_diffrn_reflns_limit_k_min -18
_diffrn_reflns_limit_l_max 25
_diffrn_reflns_limit_l_min -20
_diffrn_reflns_number 30430
_diffrn_reflns_point_group_measured_fraction_full 0.000
_diffrn_reflns_point_group_measured_fraction_max 0.000
_diffrn_reflns_theta_full 27.520
_diffrn_reflns_theta_max 27.520
_diffrn_reflns_theta_min 3.113
_diffrn_standards_number 0
_exptl_absorpt_coefficient_mu 1.433
_exptl_absorpt_correction_T_max 0.751
_exptl_absorpt_correction_T_min 0.639
_exptl_absorpt_correction_type multi-scan
_exptl_absorpt_process_details 'REQAB (Rigaku, 1998)'
_exptl_crystal_colour colorless
_exptl_crystal_density_diffrn 1.245
_exptl_crystal_density_method 'not measured'
_exptl_crystal_description prism
_exptl_crystal_F_000 1484.80
_exptl_crystal_size_max 0.200
_exptl_crystal_size_mid 0.200
_exptl_crystal_size_min 0.200
_refine_diff_density_max 2.15
_refine_diff_density_min -1.23
_refine_ls_extinction_method none
_refine_ls_goodness_of_fit_ref 0.881
_refine_ls_hydrogen_treatment constr
_refine_ls_number_parameters 612
_refine_ls_number_reflns 16372
_refine_ls_number_restraints 0
_refine_ls_R_factor_all 0.0854
_refine_ls_R_factor_gt 0.0626
_refine_ls_shift/su_max 0.003
_refine_ls_structure_factor_coef Fsqd
_refine_ls_weighting_details 'w = 1/[\s^2^(Fo^2^)+(0.1496P)^2^] where P=(Fo^2^+2Fc^2^)/3'
_refine_ls_weighting_scheme calc
_refine_ls_wR_factor_gt 0.1849
_refine_ls_wR_factor_ref 0.2001
_reflns_number_gt 10967
_reflns_number_total 16372
_reflns_threshold_expression F^2^>2.0\s(F^2^)
_cod_data_source_file ja7b01965_si_002.cif
_cod_data_source_block NFeN-HB
_cod_database_code 4126170

loop_
_space_group_symop_id
_space_group_symop_operation_xyz
1 +X,+Y,+Z
2 -X,-Y,-Z

loop_
_atom_site_label
_atom_site_type_symbol
_atom_site_fract_x
_atom_site_fract_y
_atom_site_fract_z
_atom_site_U_iso_or_equiv
_atom_site_adp_type
_atom_site_occupancy
_atom_site_symmetry_multiplicity
_atom_site_calc_flag
_atom_site_refinement_flags
Fe1 Fe 0.48700(4) 0.25223(4) 0.25063(3) 0.03035(14) Uani 1 1 d .
Fe2 Fe 0.48201(4) 0.42687(4) 0.24193(3) 0.02778(13) Uani 1 1 d .
Fe3 Fe 0.31232(4) 0.40310(4) 0.26993(3) 0.02881(14) Uani 1 1 d .
Fe4 Fe 0.32864(5) 0.22375(4) 0.28599(3) 0.03531(15) Uani 1 1 d .
Fe5 Fe 0.51064(4) 0.07375(4) 0.25919(3) 0.02661(13) Uani 1 1 d .
Fe6 Fe 0.67251(4) 0.10973(4) 0.22513(3) 0.03116(14) Uani 1 1 d .
Fe7 Fe 0.65791(11) 0.28170(10) 0.21482(7) 0.0320(3) Uani 0.40 1 d P
Si1 Si 0.26320(9) 0.63517(9) 0.26529(7) 0.0399(3) Uani 1 1 d .
Si2 Si 0.30840(9) 0.52921(9) 0.12940(6) 0.0385(3) Uani 1 1 d .
Si3 Si 0.22618(9) 0.36888(9) 0.42437(6) 0.0374(3) Uani 1 1 d .
Si4 Si 0.09473(8) 0.39601(9) 0.30750(6) 0.0381(3) Uani 1 1 d .
Si5 Si 0.33019(10) 0.00846(9) 0.31004(6) 0.0396(3) Uani 1 1 d .
Si6 Si 0.34092(10) 0.07264(10) 0.16255(6) 0.0424(3) Uani 1 1 d .
Si7 Si 0.68430(9) -0.02307(9) 0.36744(6) 0.0397(3) Uani 1 1 d .
Si8 Si 0.72638(9) -0.12624(9) 0.22968(7) 0.0414(3) Uani 1 1 d .
Si9 Si 0.89384(9) 0.10122(10) 0.18837(7) 0.0423(3) Uani 1 1 d .
Si10 Si 0.76751(10) 0.12206(11) 0.07064(6) 0.0471(3) Uani 1 1 d .
Si11 Si 0.63201(12) 0.44315(11) 0.34534(7) 0.0514(3) Uani 1 1 d .
Si12 Si 0.65197(9) 0.50115(9) 0.19694(7) 0.0392(3) Uani 1 1 d .
N1 N 0.3270(2) 0.5199(2) 0.21910(16) 0.0314(7) Uani 1 1 d .
N2 N 0.2184(2) 0.3604(3) 0.33362(17) 0.0356(7) Uani 1 1 d .
N3 N 0.3665(3) 0.0803(3) 0.24934(18) 0.0383(8) Uani 1 1 d .
N4 N 0.6638(2) -0.0134(2) 0.27814(17) 0.0322(7) Uani 1 1 d .
N5 N 0.7818(6) 0.1072(6) 0.1557(5) 0.0287(15) Uani 0.60 1 d P
N6 N 0.7678(11) 0.1487(9) 0.1663(8) 0.035(3) Uani 0.40 1 d P
N7 N 0.5906(6) 0.4608(6) 0.2649(5) 0.0296(15) Uani 0.60 1 d P
N8 N 0.6245(10) 0.4211(9) 0.2534(8) 0.037(3) Uani 0.40 1 d P
C1 C 0.1269(3) 0.6621(4) 0.2969(3) 0.0509(11) Uani 1 1 d .
H1A H 0.1281 0.6112 0.3308 0.061 Uiso 1 1 calc R
H1B H 0.0903 0.6604 0.2578 0.061 Uiso 1 1 calc R
H1C H 0.0910 0.7289 0.3188 0.061 Uiso 1 1 calc R
C2 C 0.3336(4) 0.6303(4) 0.3410(3) 0.0599(14) Uani 1 1 d .
H2A H 0.3400 0.5729 0.3701 0.072 Uiso 1 1 calc R
H2B H 0.2950 0.6927 0.3681 0.072 Uiso 1 1 calc R
H2C H 0.4030 0.6227 0.3249 0.072 Uiso 1 1 calc R
C3 C 0.2559(5) 0.7470(4) 0.2149(3) 0.0653(15) Uani 1 1 d .
H3A H 0.2090 0.8086 0.2409 0.078 Uiso 1 1 calc R
H3B H 0.2296 0.7480 0.1702 0.078 Uiso 1 1 calc R
H3C H 0.3253 0.7433 0.2070 0.078 Uiso 1 1 calc R
C4 C 0.3414(4) 0.4060(4) 0.0891(2) 0.0497(11) Uani 1 1 d .
H4A H 0.3297 0.4157 0.0399 0.060 Uiso 1 1 calc R
H4B H 0.2972 0.3780 0.1124 0.060 Uiso 1 1 calc R
H4C H 0.4145 0.3595 0.0936 0.060 Uiso 1 1 calc R
C5 C 0.3883(4) 0.5828(4) 0.0800(2) 0.0555(12) Uani 1 1 d .
H5A H 0.3619 0.6536 0.0933 0.067 Uiso 1 1 calc R
H5B H 0.3843 0.5782 0.0303 0.067 Uiso 1 1 calc R
H5C H 0.4607 0.5450 0.0905 0.067 Uiso 1 1 calc R
C6 C 0.1701(4) 0.6131(4) 0.1123(3) 0.0528(12) Uani 1 1 d .
H6A H 0.1655 0.6209 0.0622 0.063 Uiso 1 1 calc R
H6B H 0.1468 0.6792 0.1337 0.063 Uiso 1 1 calc R
H6C H 0.1259 0.5829 0.1320 0.063 Uiso 1 1 calc R
C7 C 0.1396(4) 0.3263(4) 0.4790(2) 0.0497(11) Uani 1 1 d .
H7A H 0.1674 0.2532 0.4745 0.060 Uiso 1 1 calc R
H7B H 0.0696 0.3595 0.4636 0.060 Uiso 1 1 calc R
H7C H 0.1364 0.3439 0.5276 0.060 Uiso 1 1 calc R
C8 C 0.3603(3) 0.2897(4) 0.4501(2) 0.0453(10) Uani 1 1 d .
H8A H 0.3822 0.2190 0.4387 0.054 Uiso 1 1 calc R
H8B H 0.3605 0.2966 0.5001 0.054 Uiso 1 1 calc R
H8C H 0.4083 0.3119 0.4251 0.054 Uiso 1 1 calc R
C9 C 0.1871(4) 0.5003(4) 0.4529(3) 0.0573(13) Uani 1 1 d .
H9A H 0.1771 0.5041 0.5036 0.069 Uiso 1 1 calc R
H9B H 0.1221 0.5462 0.4339 0.069 Uiso 1 1 calc R
H9C H 0.2417 0.5194 0.4361 0.069 Uiso 1 1 calc R
C10 C 0.0638(4) 0.2874(4) 0.3169(3) 0.0533(12) Uani 1 1 d .
H10A H 0.0480 0.2773 0.3660 0.064 Uiso 1 1 calc R
H10B H 0.1236 0.2266 0.2977 0.064 Uiso 1 1 calc R
H10C H 0.0035 0.3015 0.2919 0.064 Uiso 1 1 calc R
C11 C -0.0156(3) 0.5055(4) 0.3549(3) 0.0520(12) Uani 1 1 d .
H11A H -0.0240 0.4874 0.4034 0.062 Uiso 1 1 calc R
H11B H -0.0798 0.5227 0.3335 0.062 Uiso 1 1 calc R
H11C H -0.0008 0.5634 0.3526 0.062 Uiso 1 1 calc R
C12 C 0.0938(4) 0.4328(4) 0.2149(2) 0.0506(11) Uani 1 1 d .
H12A H 0.1601 0.3876 0.1896 0.061 Uiso 1 1 calc R
H12B H 0.0841 0.5022 0.2113 0.061 Uiso 1 1 calc R
H12C H 0.0368 0.4279 0.1952 0.061 Uiso 1 1 calc R
C13 C 0.4304(4) -0.1243(4) 0.3126(3) 0.0571(13) Uani 1 1 d .
H13A H 0.4282 -0.1504 0.3596 0.069 Uiso 1 1 calc R
H13B H 0.4991 -0.1283 0.2995 0.069 Uiso 1 1 calc R
H13C H 0.4169 -0.1645 0.2802 0.069 Uiso 1 1 calc R
C14 C 0.3060(4) 0.0676(4) 0.3973(3) 0.0545(12) Uani 1 1 d .
H14A H 0.3655 0.0782 0.4060 0.065 Uiso 1 1 calc R
H14B H 0.2965 0.0231 0.4327 0.065 Uiso 1 1 calc R
H14C H 0.2433 0.1324 0.3988 0.065 Uiso 1 1 calc R
C15 C 0.2044(4) 0.0057(4) 0.2964(3) 0.0570(13) Uani 1 1 d .
H15A H 0.1476 0.0745 0.2985 0.068 Uiso 1 1 calc R
H15B H 0.1895 -0.0348 0.3326 0.068 Uiso 1 1 calc R
H15C H 0.2108 -0.0240 0.2510 0.068 Uiso 1 1 calc R
C16 C 0.2004(4) 0.1523(4) 0.1510(3) 0.0616(14) Uani 1 1 d .
H16A H 0.1903 0.1565 0.1016 0.074 Uiso 1 1 calc R
H16B H 0.1779 0.2200 0.1694 0.074 Uiso 1 1 calc R
H16C H 0.1592 0.1222 0.1759 0.074 Uiso 1 1 calc R
C17 C 0.3739(4) -0.0587(4) 0.1350(3) 0.0563(13) Uani 1 1 d .
H17A H 0.3954 -0.0669 0.0851 0.068 Uiso 1 1 calc R
H17B H 0.3128 -0.0705 0.1450 0.068 Uiso 1 1 calc R
H17C H 0.4308 -0.1074 0.1603 0.068 Uiso 1 1 calc R
C18 C 0.4143(4) 0.1176(4) 0.0978(2) 0.0512(12) Uani 1 1 d .
H18A H 0.4876 0.0675 0.0926 0.061 Uiso 1 1 calc R
H18B H 0.4086 0.1816 0.1136 0.061 Uiso 1 1 calc R
H18C H 0.3854 0.1273 0.0531 0.061 Uiso 1 1 calc R
C19 C 0.6024(5) -0.0737(5) 0.4185(3) 0.0619(14) Uani 1 1 d .
H19A H 0.6228 -0.1424 0.4028 0.074 Uiso 1 1 calc R
H19B H 0.5291 -0.0309 0.4117 0.074 Uiso 1 1 calc R
H19C H 0.6122 -0.0745 0.4677 0.074 Uiso 1 1 calc R
C20 C 0.8214(4) -0.1116(4) 0.3837(3) 0.0570(13) Uani 1 1 d .
H20A H 0.8308 -0.1073 0.4325 0.068 Uiso 1 1 calc R
H20B H 0.8693 -0.0933 0.3544 0.068 Uiso 1 1 calc R
H20C H 0.8359 -0.1806 0.3727 0.068 Uiso 1 1 calc R
C21 C 0.6545(4) 0.0991(4) 0.4077(2) 0.0516(12) Uani 1 1 d .
H21A H 0.6761 0.0876 0.4548 0.062 Uiso 1 1 calc R
H21B H 0.5797 0.1435 0.4096 0.062 Uiso 1 1 calc R
H21C H 0.6921 0.1306 0.3801 0.062 Uiso 1 1 calc R
C22 C 0.8628(3) -0.1552(3) 0.1977(3) 0.0473(10) Uani 1 1 d .
H22A H 0.8626 -0.1002 0.1682 0.057 Uiso 1 1 calc R
H22B H 0.8948 -0.2180 0.1708 0.057 Uiso 1 1 calc R
H22C H 0.9024 -0.1625 0.2372 0.057 Uiso 1 1 calc R
C23 C 0.7319(5) -0.2406(4) 0.2776(4) 0.0698(16) Uani 1 1 d .
H23A H 0.7813 -0.2593 0.3126 0.084 Uiso 1 1 calc R
H23B H 0.7543 -0.2966 0.2449 0.084 Uiso 1 1 calc R
H23C H 0.6628 -0.2254 0.3003 0.084 Uiso 1 1 calc R
C24 C 0.6525(4) -0.1114(4) 0.1537(3) 0.0627(14) Uani 1 1 d .
H24A H 0.6868 -0.1728 0.1253 0.075 Uiso 1 1 calc R
H24B H 0.6501 -0.0541 0.1260 0.075 Uiso 1 1 calc R
H24C H 0.5816 -0.0994 0.1698 0.075 Uiso 1 1 calc R
C25 C 0.8960(4) 0.0666(5) 0.2820(3) 0.0601(13) Uani 1 1 d .
H25A H 0.8353 0.1185 0.3086 0.072 Uiso 1 1 calc R
H25B H 0.9596 0.0612 0.2989 0.072 Uiso 1 1 calc R
H25C H 0.8943 0.0018 0.2875 0.072 Uiso 1 1 calc R
C26 C 0.9130(4) 0.2162(4) 0.1806(3) 0.0621(14) Uani 1 1 d .
H26A H 0.9753 0.2047 0.2025 0.074 Uiso 1 1 calc R
H26B H 0.8524 0.2728 0.2037 0.074 Uiso 1 1 calc R
H26C H 0.9215 0.2319 0.1316 0.074 Uiso 1 1 calc R
C27 C 1.0116(3) -0.0032(4) 0.1420(3) 0.0548(12) Uani 1 1 d .
H27A H 1.0068 -0.0665 0.1481 0.066 Uiso 1 1 calc R
H27B H 1.0742 -0.0099 0.1612 0.066 Uiso 1 1 calc R
H27C H 1.0153 0.0123 0.0926 0.066 Uiso 1 1 calc R
C28 C 0.8456(4) 0.1772(4) 0.0187(2) 0.0494(11) Uani 1 1 d .
H28A H 0.8160 0.2492 0.0293 0.059 Uiso 1 1 calc R
H28B H 0.8440 0.1680 -0.0308 0.059 Uiso 1 1 calc R
H28C H 0.9176 0.1431 0.0304 0.059 Uiso 1 1 calc R
C29 C 0.6301(4) 0.1999(4) 0.0490(2) 0.0564(13) Uani 1 1 d .
H29A H 0.6265 0.1933 -0.0006 0.068 Uiso 1 1 calc R
H29B H 0.6076 0.2707 0.0603 0.068 Uiso 1 1 calc R
H29C H 0.5845 0.1764 0.0759 0.068 Uiso 1 1 calc R
C30 C 0.8150(5) -0.0062(5) 0.0351(3) 0.0734(17) Uani 1 1 d .
H30A H 0.8886 -0.0462 0.0423 0.088 Uiso 1 1 calc R
H30B H 0.8070 -0.0022 -0.0146 0.088 Uiso 1 1 calc R
H30C H 0.7748 -0.0381 0.0587 0.088 Uiso 1 1 calc R
C31 C 0.7712(5) 0.3536(5) 0.3564(3) 0.0751(17) Uani 1 1 d .
H31A H 0.8164 0.3637 0.3192 0.090 Uiso 1 1 calc R
H31B H 0.7810 0.2842 0.3546 0.090 Uiso 1 1 calc R
H31C H 0.7888 0.3661 0.4012 0.090 Uiso 1 1 calc R
C32 C 0.5546(5) 0.3989(5) 0.4080(3) 0.0643(15) Uani 1 1 d .
H32A H 0.5758 0.3966 0.4546 0.077 Uiso 1 1 calc R
H32B H 0.5671 0.3315 0.3944 0.077 Uiso 1 1 calc R
H32C H 0.4805 0.4455 0.4078 0.077 Uiso 1 1 calc R
C33 C 0.6112(5) 0.5677(4) 0.3785(3) 0.0672(15) Uani 1 1 d .
H33A H 0.6391 0.5585 0.4236 0.081 Uiso 1 1 calc R
H33B H 0.5367 0.6139 0.3837 0.081 Uiso 1 1 calc R
H33C H 0.6471 0.5957 0.3457 0.081 Uiso 1 1 calc R
C34 C 0.6741(4) 0.4355(4) 0.1130(3) 0.0612(14) Uani 1 1 d .
H34A H 0.6105 0.4325 0.1037 0.073 Uiso 1 1 calc R
H34B H 0.7307 0.3670 0.1152 0.073 Uiso 1 1 calc R
H34C H 0.6928 0.4723 0.0758 0.073 Uiso 1 1 calc R
C35 C 0.5643(4) 0.6372(4) 0.1856(3) 0.0621(14) Uani 1 1 d .
H35A H 0.5564 0.6739 0.2283 0.075 Uiso 1 1 calc R
H35B H 0.4961 0.6458 0.1752 0.075 Uiso 1 1 calc R
H35C H 0.5941 0.6636 0.1473 0.075 Uiso 1 1 calc R
C36 C 0.7797(4) 0.4966(4) 0.2122(3) 0.0546(12) Uani 1 1 d .
H36A H 0.7702 0.5380 0.2528 0.066 Uiso 1 1 calc R
H36B H 0.8054 0.5226 0.1715 0.066 Uiso 1 1 calc R
H36C H 0.8301 0.4269 0.2204 0.066 Uiso 1 1 calc R
C37 C 0.148(4) 0.316(3) -0.015(2) 0.182(15) Uiso 0.50 1 d P
C38 C 0.072(2) 0.3021(19) -0.0097(13) 0.136(8) Uiso 0.50 1 d P
C39 C 0.033(3) 0.373(3) 0.0261(17) 0.184(11) Uiso 0.50 1 d P
C40 C 0.153(5) 0.350(5) -0.034(3) 0.28(3) Uiso 0.50 1 d P
C41 C 0.023(5) 0.499(5) -0.013(3) 0.204(17) Uiso 0.50 1 d P
C42 C 0.080(5) 0.441(5) -0.026(3) 0.28(3) Uiso 0.50 1 d P
C43 C 0.9272(13) 0.2044(13) 0.5114(9) 0.193(6) Uiso 1 1 d .
C44 C 0.9714(17) 0.1314(17) 0.4666(11) 0.122(6) Uiso 0.50 1 d P
C45 C 0.863(2) 0.160(2) 0.5225(15) 0.162(10) Uiso 0.50 1 d P
C46 C 1.025(4) -0.019(4) 0.510(3) 0.195(15) Uiso 0.50 1 d P
C47 C 0.937(4) 0.062(4) 0.527(3) 0.26(2) Uiso 0.50 1 d P
H1 H 0.3919 0.2806 0.2185 0.028 Uiso 1 1 d .
H2 H 0.4588 0.1981 0.3104 0.028 Uiso 1 1 d .
H3 H 0.5502 0.1497 0.1927 0.028 Uiso 1 1 d .
H4 H 0.5190 0.3207 0.1860 0.028 Uiso 1 1 d .
H5 H 0.5983 0.2256 0.2780 0.028 Uiso 1 1 d .
H6 H 0.4593 0.3350 0.3041 0.028 Uiso 1 1 d .

loop_
_atom_site_aniso_label
_atom_site_aniso_U_11
_atom_site_aniso_U_22
_atom_site_aniso_U_33
_atom_site_aniso_U_23
_atom_site_aniso_U_13
_atom_site_aniso_U_12
Fe1 0.0403(3) 0.0222(3) 0.0272(3) -0.0010(2) -0.0057(2) -0.0124(2)
Fe2 0.0285(3) 0.0258(3) 0.0334(3) -0.0020(2) -0.0053(2) -0.0155(2)
Fe3 0.0266(3) 0.0301(3) 0.0327(3) -0.0052(2) -0.0006(2) -0.0155(2)
Fe4 0.0360(3) 0.0359(3) 0.0386(3) -0.0035(2) -0.0044(2) -0.0199(3)
Fe5 0.0269(3) 0.0229(3) 0.0323(3) -0.0007(2) -0.0063(2) -0.0125(2)
Fe6 0.0272(3) 0.0333(3) 0.0352(3) -0.0080(2) -0.0005(2) -0.0156(2)
Fe7 0.0382(7) 0.0266(7) 0.0345(7) -0.0031(6) -0.0059(6) -0.0168(6)
Si1 0.0345(6) 0.0268(6) 0.0572(7) -0.0053(5) -0.0059(5) -0.0120(5)
Si2 0.0382(6) 0.0391(6) 0.0390(6) 0.0068(5) -0.0125(5) -0.0170(5)
Si3 0.0369(6) 0.0444(7) 0.0320(5) -0.0015(5) 0.0011(4) -0.0200(5)
Si4 0.0270(5) 0.0414(7) 0.0446(6) -0.0031(5) -0.0008(4) -0.0146(5)
Si5 0.0471(6) 0.0355(6) 0.0485(7) 0.0027(5) -0.0106(5) -0.0284(5)
Si6 0.0521(7) 0.0463(7) 0.0432(6) -0.0014(5) -0.0166(5) -0.0321(6)
Si7 0.0390(6) 0.0414(7) 0.0383(6) 0.0081(5) -0.0127(5) -0.0165(5)
Si8 0.0357(6) 0.0282(6) 0.0589(7) -0.0070(5) -0.0059(5) -0.0124(5)
Si9 0.0273(5) 0.0501(7) 0.0470(7) 0.0017(6) -0.0048(5) -0.0154(5)
Si10 0.0384(6) 0.0706(9) 0.0371(6) 0.0104(6) -0.0048(5) -0.0293(6)
Si11 0.0656(8) 0.0628(9) 0.0491(7) 0.0078(6) -0.0263(6) -0.0458(7)
Si12 0.0413(6) 0.0348(6) 0.0512(7) 0.0012(5) -0.0098(5) -0.0247(5)
N1 0.0318(16) 0.0278(17) 0.0348(16) 0.0033(13) -0.0060(13) -0.0133(13)
N2 0.0294(16) 0.046(2) 0.0340(17) 0.0014(15) -0.0007(13) -0.0203(15)
N3 0.0421(18) 0.044(2) 0.0439(19) 0.0032(16) -0.0126(15) -0.0310(17)
N4 0.0298(15) 0.0284(17) 0.0379(17) 0.0024(13) -0.0056(13) -0.0125(13)
N5 0.022(3) 0.034(5) 0.031(3) -0.004(4) -0.002(2) -0.013(4)
N6 0.037(6) 0.032(7) 0.038(6) -0.002(6) -0.006(4) -0.016(6)
N7 0.030(4) 0.029(5) 0.037(4) 0.000(4) -0.011(3) -0.019(3)
N8 0.044(8) 0.022(7) 0.052(7) -0.002(6) -0.014(6) -0.019(5)
C1 0.040(2) 0.039(3) 0.065(3) -0.010(2) -0.003(2) -0.010(2)
C2 0.050(3) 0.068(3) 0.065(3) -0.027(3) -0.006(2) -0.027(3)
C3 0.072(4) 0.031(3) 0.096(4) 0.004(3) -0.013(3) -0.024(3)
C4 0.062(3) 0.047(3) 0.036(2) -0.003(2) -0.011(2) -0.021(2)
C5 0.058(3) 0.072(4) 0.044(3) 0.011(2) -0.011(2) -0.036(3)
C6 0.044(2) 0.054(3) 0.062(3) 0.019(2) -0.021(2) -0.022(2)
C7 0.056(3) 0.055(3) 0.043(2) -0.004(2) 0.010(2) -0.032(2)
C8 0.048(2) 0.058(3) 0.032(2) -0.0023(19) -0.0055(17) -0.025(2)
C9 0.063(3) 0.053(3) 0.061(3) -0.005(2) -0.006(2) -0.030(3)
C10 0.055(3) 0.058(3) 0.060(3) -0.004(2) -0.004(2) -0.036(2)
C11 0.031(2) 0.052(3) 0.068(3) -0.008(2) 0.001(2) -0.015(2)
C12 0.042(2) 0.062(3) 0.050(3) 0.005(2) -0.011(2) -0.024(2)
C13 0.062(3) 0.044(3) 0.069(3) 0.005(2) -0.013(3) -0.026(2)
C14 0.064(3) 0.055(3) 0.051(3) 0.001(2) -0.009(2) -0.031(3)
C15 0.055(3) 0.052(3) 0.080(4) -0.002(3) -0.005(3) -0.038(2)
C16 0.064(3) 0.060(3) 0.063(3) -0.007(3) -0.025(3) -0.025(3)
C17 0.063(3) 0.053(3) 0.070(3) -0.008(2) -0.020(3) -0.037(3)
C18 0.072(3) 0.057(3) 0.038(2) 0.001(2) -0.014(2) -0.040(3)
C19 0.071(3) 0.086(4) 0.042(3) 0.014(3) -0.010(2) -0.046(3)
C20 0.050(3) 0.053(3) 0.066(3) 0.020(3) -0.023(2) -0.020(2)
C21 0.055(3) 0.051(3) 0.044(2) -0.002(2) -0.018(2) -0.017(2)
C22 0.041(2) 0.036(2) 0.057(3) -0.008(2) -0.004(2) -0.0096(19)
C23 0.066(3) 0.034(3) 0.109(5) -0.002(3) -0.001(3) -0.024(3)
C24 0.053(3) 0.064(3) 0.071(3) -0.029(3) -0.007(2) -0.024(3)
C25 0.052(3) 0.085(4) 0.049(3) 0.008(3) -0.016(2) -0.035(3)
C26 0.056(3) 0.059(3) 0.069(3) -0.009(3) -0.006(3) -0.024(3)
C27 0.036(2) 0.053(3) 0.072(3) -0.005(3) -0.004(2) -0.017(2)
C28 0.049(3) 0.049(3) 0.048(3) -0.001(2) 0.007(2) -0.022(2)
C29 0.047(3) 0.088(4) 0.035(2) 0.002(2) -0.0061(19) -0.030(3)
C30 0.082(4) 0.072(4) 0.087(4) 0.021(3) -0.028(3) -0.050(3)
C31 0.077(4) 0.072(4) 0.075(4) 0.000(3) -0.035(3) -0.027(3)
C32 0.100(4) 0.077(4) 0.042(3) 0.009(3) -0.025(3) -0.060(4)
C33 0.065(3) 0.067(4) 0.087(4) 0.001(3) -0.023(3) -0.042(3)
C34 0.063(3) 0.054(3) 0.060(3) -0.012(3) -0.015(3) -0.019(3)
C35 0.057(3) 0.053(3) 0.072(4) -0.008(3) -0.014(3) -0.019(3)
C36 0.043(2) 0.052(3) 0.079(4) -0.006(3) -0.004(2) -0.030(2)

loop_
_atom_type_symbol
_atom_type_description
_atom_type_scat_dispersion_real
_atom_type_scat_dispersion_imag
_atom_type_scat_source
Fe Fe 0.3463 0.8444
;
International Tables for Crystallography
(Vol. C, Tables 4.2.6.8 and 6.1.1.4)
;
N N 0.0061 0.0033
;
International Tables for Crystallography
(Vol. C, Tables 4.2.6.8 and 6.1.1.4)
;
Si Si 0.0817 0.0704
;
International Tables for Crystallography
(Vol. C, Tables 4.2.6.8 and 6.1.1.4)
;
C C 0.0033 0.0016
;
International Tables for Crystallography
(Vol. C, Tables 4.2.6.8 and 6.1.1.4)
;
H H 0.0000 0.0000
;
International Tables for Crystallography
(Vol. C, Table 6.1.1.4)
;

loop_
_geom_angle_atom_site_label_1
_geom_angle_atom_site_label_2
_geom_angle_atom_site_label_3
_geom_angle
_geom_angle_site_symmetry_1
_geom_angle_site_symmetry_3
Fe3 Fe1 Fe5 122.71(3) . .
Fe3 Fe1 Fe4 61.48(2) . .
Fe5 Fe1 Fe4 61.31(2) . .
Fe3 Fe1 Fe6 174.29(3) . .
Fe5 Fe1 Fe6 62.78(2) . .
Fe4 Fe1 Fe6 124.07(3) . .
Fe3 Fe1 Fe2 62.68(2) . .
Fe5 Fe1 Fe2 174.48(3) . .
Fe4 Fe1 Fe2 123.99(3) . .
Fe6 Fe1 Fe2 111.87(3) . .
Fe3 Fe1 Fe7 118.84(4) . .
Fe5 Fe1 Fe7 118.41(4) . .
Fe4 Fe1 Fe7 179.05(4) . .
Fe6 Fe1 Fe7 55.64(3) . .
Fe2 Fe1 Fe7 56.26(3) . .
Fe3 Fe1 H1 49.2 . .
Fe5 Fe1 H1 89.1 . .
Fe4 Fe1 H1 48.1 . .
Fe6 Fe1 H1 132.4 . .
Fe2 Fe1 H1 95.9 . .
Fe7 Fe1 H1 132.9 . .
Fe3 Fe1 H2 90.9 . .
Fe5 Fe1 H2 49.6 . .
Fe4 Fe1 H2 46.4 . .
Fe6 Fe1 H2 94.3 . .
Fe2 Fe1 H2 131.9 . .
Fe7 Fe1 H2 132.7 . .
H1 Fe1 H2 94.5 . .
Fe3 Fe1 H3 137.9 . .
Fe5 Fe1 H3 48.6 . .
Fe4 Fe1 H3 96.4 . .
Fe6 Fe1 H3 43.5 . .
Fe2 Fe1 H3 128.9 . .
Fe7 Fe1 H3 83.9 . .
H1 Fe1 H3 89.0 . .
H2 Fe1 H3 98.1 . .
Fe3 Fe1 H4 87.4 . .
Fe5 Fe1 H4 134.1 . .
Fe4 Fe1 H4 135.1 . .
Fe6 Fe1 H4 87.2 . .
Fe2 Fe1 H4 44.1 . .
Fe7 Fe1 H4 45.9 . .
H1 Fe1 H4 87.2 . .
H2 Fe1 H4 176.0 . .
H3 Fe1 H4 85.6 . .
Fe3 Fe1 H5 131.8 . .
Fe5 Fe1 H5 94.7 . .
Fe4 Fe1 H5 138.9 . .
Fe6 Fe1 H5 45.7 . .
Fe2 Fe1 H5 80.1 . .
Fe7 Fe1 H5 40.1 . .
H1 Fe1 H5 172.9 . .
H2 Fe1 H5 92.5 . .
H3 Fe1 H5 89.0 . .
H4 Fe1 H5 85.9 . .
Fe3 Fe1 H6 55.5 . .
Fe5 Fe1 H6 133.4 . .
Fe4 Fe1 H6 95.4 . .
Fe6 Fe1 H6 122.7 . .
Fe2 Fe1 H6 47.5 . .
Fe7 Fe1 H6 84.2 . .
H1 Fe1 H6 104.7 . .
H2 Fe1 H6 84.5 . .
H3 Fe1 H6 166.0 . .
H4 Fe1 H6 91.5 . .
H5 Fe1 H6 77.0 . .
N7 Fe2 N8 17.0(3) . .
N7 Fe2 N1 131.1(2) . .
N8 Fe2 N1 145.5(4) . .
N7 Fe2 Fe7 69.5(2) . .
N8 Fe2 Fe7 52.6(3) . .
N1 Fe2 Fe7 151.61(10) . .
N7 Fe2 Fe1 126.5(2) . .
N8 Fe2 Fe1 112.5(3) . .
N1 Fe2 Fe1 101.86(9) . .
Fe7 Fe2 Fe1 65.04(4) . .
N7 Fe2 Fe3 154.3(3) . .
N8 Fe2 Fe3 159.8(5) . .
N1 Fe2 Fe3 49.50(8) . .
Fe7 Fe2 Fe3 122.48(4) . .
Fe1 Fe2 Fe3 57.55(2) . .
N7 Fe2 H4 118.1 . .
N8 Fe2 H4 101.5 . .
N1 Fe2 H4 101.6 . .
Fe7 Fe2 H4 51.2 . .
Fe1 Fe2 H4 42.6 . .
Fe3 Fe2 H4 82.4 . .
N7 Fe2 H6 114.6 . .
N8 Fe2 H6 109.9 . .
N1 Fe2 H6 99.5 . .
Fe7 Fe2 H6 84.2 . .
Fe1 Fe2 H6 36.1 . .
Fe3 Fe2 H6 51.1 . .
H4 Fe2 H6 78.7 . .
N2 Fe3 N1 146.25(13) . .
N2 Fe3 Fe1 107.60(10) . .
N1 Fe3 Fe1 106.01(9) . .
N2 Fe3 Fe4 52.64(10) . .
N1 Fe3 Fe4 156.90(9) . .
Fe1 Fe3 Fe4 59.90(2) . .
N2 Fe3 Fe2 151.98(10) . .
N1 Fe3 Fe2 51.85(9) . .
Fe1 Fe3 Fe2 59.78(2) . .
Fe4 Fe3 Fe2 119.53(3) . .
N2 Fe3 H1 99.2 . .
N1 Fe3 H1 110.1 . .
Fe1 Fe3 H1 35.0 . .
Fe4 Fe3 H1 47.4 . .
Fe2 Fe3 H1 83.4 . .
N3 Fe4 N2 149.63(13) . .
N3 Fe4 Fe1 105.86(10) . .
N2 Fe4 Fe1 104.36(9) . .
N3 Fe4 Fe3 152.42(10) . .
N2 Fe4 Fe3 50.36(9) . .
Fe1 Fe4 Fe3 58.63(2) . .
N3 Fe4 Fe5 51.48(9) . .
N2 Fe4 Fe5 155.87(9) . .
Fe1 Fe4 Fe5 58.97(2) . .
Fe3 Fe4 Fe5 117.54(3) . .
N3 Fe4 H1 106.2 . .
N2 Fe4 H1 97.0 . .
Fe1 Fe4 H1 34.4 . .
Fe3 Fe4 H1 47.5 . .
Fe5 Fe4 H1 78.5 . .
N3 Fe4 H2 98.3 . .
N2 Fe4 H2 107.9 . .
Fe1 Fe4 H2 36.1 . .
Fe3 Fe4 H2 81.5 . .
Fe5 Fe4 H2 48.1 . .
H1 Fe4 H2 70.5 . .
N4 Fe5 N3 147.59(13) . .
N4 Fe5 Fe1 105.43(9) . .
N3 Fe5 Fe1 106.85(10) . .
N4 Fe5 Fe4 152.51(9) . .
N3 Fe5 Fe4 51.81(10) . .
Fe1 Fe5 Fe4 59.72(2) . .
N4 Fe5 Fe6 51.45(9) . .
N3 Fe5 Fe6 156.40(10) . .
Fe1 Fe5 Fe6 59.46(2) . .
Fe4 Fe5 Fe6 119.17(3) . .
N4 Fe5 H2 107.8 . .
N3 Fe5 H2 96.4 . .
Fe1 Fe5 H2 36.8 . .
Fe4 Fe5 H2 45.8 . .
Fe6 Fe5 H2 82.8 . .
N4 Fe5 H3 90.8 . .
N3 Fe5 H3 114.6 . .
Fe1 Fe5 H3 44.1 . .
Fe4 Fe5 H3 91.6 . .
Fe6 Fe5 H3 41.8 . .
H2 Fe5 H3 80.7 . .
N5 Fe6 N6 17.4(3) . .
N5 Fe6 N4 128.1(2) . .
N6 Fe6 N4 142.9(4) . .
N5 Fe6 Fe7 71.4(2) . .
N6 Fe6 Fe7 54.3(3) . .
N4 Fe6 Fe7 155.18(10) . .
N5 Fe6 Fe1 127.9(2) . .
N6 Fe6 Fe1 114.7(4) . .
N4 Fe6 Fe1 102.36(9) . .
Fe7 Fe6 Fe1 65.40(4) . .
N5 Fe6 Fe5 149.5(2) . .
N6 Fe6 Fe5 158.0(4) . .
N4 Fe6 Fe5 49.76(8) . .
Fe7 Fe6 Fe5 123.16(4) . .
Fe1 Fe6 Fe5 57.76(2) . .
N5 Fe6 H3 114.1 . .
N6 Fe6 H3 113.7 . .
N4 Fe6 H3 92.7 . .
Fe7 Fe6 H3 91.6 . .
Fe1 Fe6 H3 43.0 . .
Fe5 Fe6 H3 45.6 . .
N5 Fe6 H5 117.4 . .
N6 Fe6 H5 100.0 . .
N4 Fe6 H5 109.6 . .
Fe7 Fe6 H5 47.0 . .
Fe1 Fe6 H5 38.9 . .
Fe5 Fe6 H5 85.4 . .
H3 Fe6 H5 81.8 . .
N8 Fe7 N6 147.7(5) . .
N8 Fe7 Fe6 153.6(5) . .
N6 Fe7 Fe6 50.5(4) . .
N8 Fe7 Fe2 52.7(4) . .
N6 Fe7 Fe2 156.5(4) . .
Fe6 Fe7 Fe2 117.64(6) . .
N8 Fe7 Fe1 106.8(4) . .
N6 Fe7 Fe1 105.3(4) . .
Fe6 Fe7 Fe1 58.96(3) . .
Fe2 Fe7 Fe1 58.71(3) . .
N8 Fe7 H4 96.1 . .
N6 Fe7 H4 111.1 . .
Fe6 Fe7 H4 85.4 . .
Fe2 Fe7 H4 45.4 . .
Fe1 Fe7 H4 39.6 . .
N8 Fe7 H5 106.8 . .
N6 Fe7 H5 97.3 . .
Fe6 Fe7 H5 48.0 . .
Fe2 Fe7 H5 78.8 . .
Fe1 Fe7 H5 35.1 . .
H4 Fe7 H5 74.5 . .
N1 Si1 C2 110.2(2) . .
N1 Si1 C3 114.8(2) . .
C2 Si1 C3 105.1(3) . .
N1 Si1 C1 110.74(19) . .
C2 Si1 C1 108.7(2) . .
C3 Si1 C1 107.1(3) . .
N1 Si2 C5 111.23(19) . .
N1 Si2 C4 113.05(18) . .
C5 Si2 C4 107.8(2) . .
N1 Si2 C6 112.8(2) . .
C5 Si2 C6 106.3(2) . .
C4 Si2 C6 105.2(2) . .
N2 Si3 C8 112.55(18) . .
N2 Si3 C9 112.4(2) . .
C8 Si3 C9 106.7(2) . .
N2 Si3 C7 112.50(19) . .
C8 Si3 C7 106.1(2) . .
C9 Si3 C7 106.1(2) . .
N2 Si4 C12 109.04(19) . .
N2 Si4 C10 109.6(2) . .
C12 Si4 C10 108.6(2) . .
N2 Si4 C11 116.3(2) . .
C12 Si4 C11 105.8(2) . .
C10 Si4 C11 107.1(2) . .
N3 Si5 C13 112.7(2) . .
N3 Si5 C14 108.2(2) . .
C13 Si5 C14 109.5(2) . .
N3 Si5 C15 114.8(2) . .
C13 Si5 C15 106.6(2) . .
C14 Si5 C15 104.7(2) . .
N3 Si6 C18 113.02(18) . .
N3 Si6 C16 111.0(2) . .
C18 Si6 C16 106.1(3) . .
N3 Si6 C17 113.4(2) . .
C18 Si6 C17 106.1(2) . .
C16 Si6 C17 106.7(2) . .
N4 Si7 C21 113.36(19) . .
N4 Si7 C19 111.3(2) . .
C21 Si7 C19 107.1(3) . .
N4 Si7 C20 112.8(2) . .
C21 Si7 C20 106.3(2) . .
C19 Si7 C20 105.3(2) . .
N4 Si8 C22 111.81(18) . .
N4 Si8 C23 114.6(2) . .
C22 Si8 C23 107.0(2) . .
N4 Si8 C24 108.0(2) . .
C22 Si8 C24 108.6(2) . .
C23 Si8 C24 106.6(3) . .
N6 Si9 N5 19.5(3) . .
N6 Si9 C26 100.6(4) . .
N5 Si9 C26 117.2(3) . .
N6 Si9 C25 108.9(5) . .
N5 Si9 C25 110.4(3) . .
C26 Si9 C25 106.9(3) . .
N6 Si9 C27 125.8(4) . .
N5 Si9 C27 108.4(3) . .
C26 Si9 C27 107.1(2) . .
C25 Si9 C27 106.2(3) . .
N5 Si10 C30 105.7(3) . .
N5 Si10 C28 116.6(3) . .
C30 Si10 C28 105.4(3) . .
N5 Si10 C29 114.8(3) . .
C30 Si10 C29 108.3(3) . .
C28 Si10 C29 105.4(2) . .
N5 Si10 N6 17.5(4) . .
C30 Si10 N6 123.2(4) . .
C28 Si10 N6 107.3(4) . .
C29 Si10 N6 106.0(4) . .
N7 Si11 C32 112.0(3) . .
N7 Si11 C31 119.0(3) . .
C32 Si11 C31 104.7(3) . .
N7 Si11 N8 19.0(4) . .
C32 Si11 N8 113.9(5) . .
C31 Si11 N8 101.4(4) . .
N7 Si11 C33 108.0(3) . .
C32 Si11 C33 106.6(3) . .
C31 Si11 C33 105.7(3) . .
N8 Si11 C33 122.7(5) . .
N8 Si12 N7 19.9(3) . .
N8 Si12 C34 100.7(5) . .
N7 Si12 C34 114.5(3) . .
N8 Si12 C35 125.3(4) . .
N7 Si12 C35 105.9(3) . .
C34 Si12 C35 108.4(3) . .
N8 Si12 C36 110.6(5) . .
N7 Si12 C36 116.8(3) . .
C34 Si12 C36 106.1(3) . .
C35 Si12 C36 104.4(2) . .
Si1 N1 Si2 114.74(18) . .
Si1 N1 Fe3 113.68(17) . .
Si2 N1 Fe3 115.35(17) . .
Si1 N1 Fe2 114.89(16) . .
Si2 N1 Fe2 114.70(16) . .
Fe3 N1 Fe2 78.65(11) . .
Si4 N2 Si3 116.64(18) . .
Si4 N2 Fe3 115.81(18) . .
Si3 N2 Fe3 115.20(17) . .
Si4 N2 Fe4 111.04(18) . .
Si3 N2 Fe4 114.85(17) . .
Fe3 N2 Fe4 77.00(11) . .
Si5 N3 Si6 115.36(18) . .
Si5 N3 Fe5 114.89(18) . .
Si6 N3 Fe5 114.74(18) . .
Si5 N3 Fe4 113.15(19) . .
Si6 N3 Fe4 116.38(18) . .
Fe5 N3 Fe4 76.71(11) . .
Si8 N4 Si7 116.21(18) . .
Si8 N4 Fe5 113.69(17) . .
Si7 N4 Fe5 113.81(16) . .
Si8 N4 Fe6 112.97(17) . .
Si7 N4 Fe6 115.91(17) . .
Fe5 N4 Fe6 78.80(11) . .
N6 N5 Si10 104(2) . .
N6 N5 Si9 76.4(19) . .
Si10 N5 Si9 120.6(5) . .
N6 N5 Fe6 83(2) . .
Si10 N5 Fe6 123.1(4) . .
Si9 N5 Fe6 116.0(5) . .
N5 N6 Si9 84(2) . .
N5 N6 Si10 58(2) . .
Si9 N6 Si10 110.4(7) . .
N5 N6 Fe6 80(2) . .
Si9 N6 Fe6 117.1(8) . .
Si10 N6 Fe6 110.7(6) . .
N5 N6 Fe7 153(2) . .
Si9 N6 Fe7 117.1(6) . .
Si10 N6 Fe7 121.9(7) . .
Fe6 N6 Fe7 75.3(5) . .
N8 N7 Si11 95(2) . .
N8 N7 Si12 79(2) . .
Si11 N7 Si12 120.4(5) . .
N8 N7 Fe2 91.8(19) . .
Si11 N7 Fe2 122.2(5) . .
Si12 N7 Fe2 117.2(5) . .
N7 N8 Si12 81(2) . .
N7 N8 Si11 66(2) . .
Si12 N8 Si11 113.1(7) . .
N7 N8 Fe7 146(2) . .
Si12 N8 Fe7 116.8(8) . .
Si11 N8 Fe7 123.0(8) . .
N7 N8 Fe2 71.2(18) . .
Si12 N8 Fe2 112.5(7) . .
Si11 N8 Fe2 109.6(7) . .
Fe7 N8 Fe2 74.7(4) . .
Si1 C1 H1A 109.5 . .
Si1 C1 H1B 109.5 . .
H1A C1 H1B 109.5 . .
Si1 C1 H1C 109.5 . .
H1A C1 H1C 109.5 . .
H1B C1 H1C 109.5 . .
Si1 C2 H2A 109.5 . .
Si1 C2 H2B 109.5 . .
H2A C2 H2B 109.5 . .
Si1 C2 H2C 109.5 . .
H2A C2 H2C 109.5 . .
H2B C2 H2C 109.5 . .
Si1 C3 H3A 109.5 . .
Si1 C3 H3B 109.5 . .
H3A C3 H3B 109.5 . .
Si1 C3 H3C 109.5 . .
H3A C3 H3C 109.5 . .
H3B C3 H3C 109.5 . .
Si2 C4 H4A 109.5 . .
Si2 C4 H4B 109.5 . .
H4A C4 H4B 109.5 . .
Si2 C4 H4C 109.5 . .
H4A C4 H4C 109.5 . .
H4B C4 H4C 109.5 . .
Si2 C5 H5A 109.5 . .
Si2 C5 H5B 109.5 . .
H5A C5 H5B 109.5 . .
Si2 C5 H5C 109.5 . .
H5A C5 H5C 109.5 . .
H5B C5 H5C 109.5 . .
Si2 C6 H6A 109.5 . .
Si2 C6 H6B 109.5 . .
H6A C6 H6B 109.5 . .
Si2 C6 H6C 109.5 . .
H6A C6 H6C 109.5 . .
H6B C6 H6C 109.5 . .
Si3 C7 H7A 109.5 . .
Si3 C7 H7B 109.5 . .
H7A C7 H7B 109.5 . .
Si3 C7 H7C 109.5 . .
H7A C7 H7C 109.5 . .
H7B C7 H7C 109.5 . .
Si3 C8 H8A 109.5 . .
Si3 C8 H8B 109.5 . .
H8A C8 H8B 109.5 . .
Si3 C8 H8C 109.5 . .
H8A C8 H8C 109.5 . .
H8B C8 H8C 109.5 . .
Si3 C9 H9A 109.5 . .
Si3 C9 H9B 109.5 . .
H9A C9 H9B 109.5 . .
Si3 C9 H9C 109.5 . .
H9A C9 H9C 109.5 . .
H9B C9 H9C 109.5 . .
Si4 C10 H10A 109.5 . .
Si4 C10 H10B 109.5 . .
H10A C10 H10B 109.5 . .
Si4 C10 H10C 109.5 . .
H10A C10 H10C 109.5 . .
H10B C10 H10C 109.5 . .
Si4 C11 H11A 109.5 . .
Si4 C11 H11B 109.5 . .
H11A C11 H11B 109.5 . .
Si4 C11 H11C 109.5 . .
H11A C11 H11C 109.5 . .
H11B C11 H11C 109.5 . .
Si4 C12 H12A 109.5 . .
Si4 C12 H12B 109.5 . .
H12A C12 H12B 109.5 . .
Si4 C12 H12C 109.5 . .
H12A C12 H12C 109.5 . .
H12B C12 H12C 109.5 . .
Si5 C13 H13A 109.5 . .
Si5 C13 H13B 109.5 . .
H13A C13 H13B 109.5 . .
Si5 C13 H13C 109.5 . .
H13A C13 H13C 109.5 . .
H13B C13 H13C 109.5 . .
Si5 C14 H14A 109.5 . .
Si5 C14 H14B 109.5 . .
H14A C14 H14B 109.5 . .
Si5 C14 H14C 109.5 . .
H14A C14 H14C 109.5 . .
H14B C14 H14C 109.5 . .
Si5 C15 H15A 109.5 . .
Si5 C15 H15B 109.5 . .
H15A C15 H15B 109.5 . .
Si5 C15 H15C 109.5 . .
H15A C15 H15C 109.5 . .
H15B C15 H15C 109.5 . .
Si6 C16 H16A 109.5 . .
Si6 C16 H16B 109.5 . .
H16A C16 H16B 109.5 . .
Si6 C16 H16C 109.5 . .
H16A C16 H16C 109.5 . .
H16B C16 H16C 109.5 . .
Si6 C17 H17A 109.5 . .
Si6 C17 H17B 109.5 . .
H17A C17 H17B 109.5 . .
Si6 C17 H17C 109.5 . .
H17A C17 H17C 109.5 . .
H17B C17 H17C 109.5 . .
Si6 C18 H18A 109.5 . .
Si6 C18 H18B 109.5 . .
H18A C18 H18B 109.5 . .
Si6 C18 H18C 109.5 . .
H18A C18 H18C 109.5 . .
H18B C18 H18C 109.5 . .
Si7 C19 H19A 109.5 . .
Si7 C19 H19B 109.5 . .
H19A C19 H19B 109.5 . .
Si7 C19 H19C 109.5 . .
H19A C19 H19C 109.5 . .
H19B C19 H19C 109.5 . .
Si7 C20 H20A 109.5 . .
Si7 C20 H20B 109.5 . .
H20A C20 H20B 109.5 . .
Si7 C20 H20C 109.5 . .
H20A C20 H20C 109.5 . .
H20B C20 H20C 109.5 . .
Si7 C21 H21A 109.5 . .
Si7 C21 H21B 109.5 . .
H21A C21 H21B 109.5 . .
Si7 C21 H21C 109.5 . .
H21A C21 H21C 109.5 . .
H21B C21 H21C 109.5 . .
Si8 C22 H22A 109.5 . .
Si8 C22 H22B 109.5 . .
H22A C22 H22B 109.5 . .
Si8 C22 H22C 109.5 . .
H22A C22 H22C 109.5 . .
H22B C22 H22C 109.5 . .
Si8 C23 H23A 109.5 . .
Si8 C23 H23B 109.5 . .
H23A C23 H23B 109.5 . .
Si8 C23 H23C 109.5 . .
H23A C23 H23C 109.5 . .
H23B C23 H23C 109.5 . .
Si8 C24 H24A 109.5 . .
Si8 C24 H24B 109.5 . .
H24A C24 H24B 109.5 . .
Si8 C24 H24C 109.5 . .
H24A C24 H24C 109.5 . .
H24B C24 H24C 109.5 . .
Si9 C25 H25A 109.5 . .
Si9 C25 H25B 109.5 . .
H25A C25 H25B 109.5 . .
Si9 C25 H25C 109.5 . .
H25A C25 H25C 109.5 . .
H25B C25 H25C 109.5 . .
Si9 C26 H26A 109.5 . .
Si9 C26 H26B 109.5 . .
H26A C26 H26B 109.5 . .
Si9 C26 H26C 109.5 . .
H26A C26 H26C 109.5 . .
H26B C26 H26C 109.5 . .
Si9 C27 H27A 109.5 . .
Si9 C27 H27B 109.5 . .
H27A C27 H27B 109.5 . .
Si9 C27 H27C 109.5 . .
H27A C27 H27C 109.5 . .
H27B C27 H27C 109.5 . .
Si10 C28 H28A 109.5 . .
Si10 C28 H28B 109.5 . .
H28A C28 H28B 109.5 . .
Si10 C28 H28C 109.5 . .
H28A C28 H28C 109.5 . .
H28B C28 H28C 109.5 . .
Si10 C29 H29A 109.5 . .
Si10 C29 H29B 109.5 . .
H29A C29 H29B 109.5 . .
Si10 C29 H29C 109.5 . .
H29A C29 H29C 109.5 . .
H29B C29 H29C 109.5 . .
Si10 C30 H30A 109.5 . .
Si10 C30 H30B 109.5 . .
H30A C30 H30B 109.5 . .
Si10 C30 H30C 109.5 . .
H30A C30 H30C 109.5 . .
H30B C30 H30C 109.5 . .
Si11 C31 H31A 109.5 . .
Si11 C31 H31B 109.5 . .
H31A C31 H31B 109.5 . .
Si11 C31 H31C 109.5 . .
H31A C31 H31C 109.5 . .
H31B C31 H31C 109.5 . .
Si11 C32 H32A 109.5 . .
Si11 C32 H32B 109.5 . .
H32A C32 H32B 109.5 . .
Si11 C32 H32C 109.5 . .
H32A C32 H32C 109.5 . .
H32B C32 H32C 109.5 . .
Si11 C33 H33A 109.5 . .
Si11 C33 H33B 109.5 . .
H33A C33 H33B 109.5 . .
Si11 C33 H33C 109.5 . .
H33A C33 H33C 109.5 . .
H33B C33 H33C 109.5 . .
Si12 C34 H34A 109.5 . .
Si12 C34 H34B 109.5 . .
H34A C34 H34B 109.5 . .
Si12 C34 H34C 109.5 . .
H34A C34 H34C 109.5 . .
H34B C34 H34C 109.5 . .
Si12 C35 H35A 109.5 . .
Si12 C35 H35B 109.5 . .
H35A C35 H35B 109.5 . .
Si12 C35 H35C 109.5 . .
H35A C35 H35C 109.5 . .
H35B C35 H35C 109.5 . .
Si12 C36 H36A 109.5 . .
Si12 C36 H36B 109.5 . .
H36A C36 H36B 109.5 . .
Si12 C36 H36C 109.5 . .
H36A C36 H36C 109.5 . .
H36B C36 H36C 109.5 . .
C40 C37 C38 125(10) . .
C40 C37 C39 104(9) . .
C38 C37 C39 46(2) . .
C39 C38 C37 86(3) . .
C39 C38 C40 82(3) . .
C37 C38 C40 18(4) . .
C38 C39 C37 48(2) . .
C38 C39 C42 143(3) . 2_565
C37 C39 C42 125(3) . 2_565
C38 C39 C40 61(3) . .
C37 C39 C40 19(3) . .
C42 C39 C40 106(4) 2_565 .
C38 C39 C41 117(3) . .
C37 C39 C41 89(3) . .
C42 C39 C41 37(2) 2_565 .
C40 C39 C41 69(3) . .
C37 C40 C38 36(7) . .
C37 C40 C39 56(8) . .
C38 C40 C39 37.7(17) . .
C37 C40 C41 113(10) . .
C38 C40 C41 88(3) . .
C39 C40 C41 57(3) . .
C42 C41 C41 123(10) . 2_565
C42 C41 C42 154(6) . 2_565
C41 C41 C42 31(8) 2_565 2_565
C42 C41 C40 7(6) . .
C41 C41 C40 116(10) 2_565 .
C42 C41 C40 146(4) 2_565 .
C42 C41 C39 61(6) . .
C41 C41 C39 62(9) 2_565 .
C42 C41 C39 92(2) 2_565 .
C40 C41 C39 54(3) . .
C41 C42 C39 25(5) . 2_565
C41 C42 C41 26(6) . 2_565
C39 C42 C41 51(3) 2_565 2_565
C45 C43 C44 79.8(18) . .
C43 C44 C45 51.9(14) . .
C43 C44 C47 135(2) . 2_756
C45 C44 C47 101(2) . 2_756
C43 C44 C46 118(3) . 2_756
C45 C44 C46 75(3) . 2_756
C47 C44 C46 27(2) 2_756 2_756
C43 C45 C44 48.3(14) . .
C43 C45 C46 95(2) . 2_756
C44 C45 C46 52.4(18) . 2_756
C46 C46 C47 96(9) 2_756 2_756
C46 C46 C47 45(6) 2_756 .
C47 C46 C47 142(5) 2_756 .
C46 C46 C44 115(8) 2_756 2_756
C47 C46 C44 75(5) 2_756 2_756
C47 C46 C44 116(4) . 2_756
C46 C46 C45 126(10) 2_756 2_756
C47 C46 C45 33(5) 2_756 2_756
C47 C46 C45 165(4) . 2_756
C44 C46 C45 52.7(19) 2_756 2_756
C46 C47 C46 38(5) 2_756 .
C46 C47 C44 55(5) 2_756 2_756
C46 C47 C44 36(2) . 2_756

loop_
_geom_bond_atom_site_label_1
_geom_bond_atom_site_label_2
_geom_bond_distance
_geom_bond_site_symmetry_2
Fe1 Fe3 2.5129(8) .
Fe1 Fe5 2.5263(7) .
Fe1 Fe4 2.5461(8) .
Fe1 Fe6 2.5724(8) .
Fe1 Fe2 2.5732(7) .
Fe1 Fe7 2.7299(15) .
Fe1 H1 1.4496 .
Fe1 H2 1.5146 .
Fe1 H3 1.7592 .
Fe1 H4 1.7444 .
Fe1 H5 1.6219 .
Fe1 H6 1.5266 .
Fe2 N7 1.957(8) .
Fe2 N8 2.066(14) .
Fe2 N1 2.122(3) .
Fe2 Fe7 2.5040(15) .
Fe2 Fe3 2.6457(7) .
Fe2 H4 1.7949 .
Fe2 H6 1.9081 .
Fe3 N2 2.044(3) .
Fe3 N1 2.052(3) .
Fe3 Fe4 2.5859(8) .
Fe3 H1 1.9128 .
Fe4 N3 2.089(4) .
Fe4 N2 2.109(4) .
Fe4 Fe5 2.5863(8) .
Fe4 H1 1.9110 .
Fe4 H2 1.8596 .
Fe5 N4 2.067(3) .
Fe5 N3 2.079(3) .
Fe5 Fe6 2.6559(7) .
Fe5 H2 1.9290 .
Fe5 H3 1.8981 .
Fe6 N5 1.961(8) .
Fe6 N6 1.977(14) .
Fe6 N4 2.117(3) .
Fe6 Fe7 2.4785(15) .
Fe6 H3 1.7735 .
Fe6 H5 1.8500 .
Fe7 N8 2.062(11) .
Fe7 N6 2.080(12) .
Fe7 H4 1.9651 .
Fe7 H5 1.8200 .
Si1 N1 1.768(3) .
Si1 C2 1.858(5) .
Si1 C3 1.867(5) .
Si1 C1 1.871(5) .
Si2 N1 1.781(3) .
Si2 C5 1.859(5) .
Si2 C4 1.860(5) .
Si2 C6 1.878(5) .
Si3 N2 1.791(3) .
Si3 C8 1.870(5) .
Si3 C9 1.866(5) .
Si3 C7 1.873(4) .
Si4 N2 1.750(3) .
Si4 C12 1.857(5) .
Si4 C10 1.866(5) .
Si4 C11 1.875(5) .
Si5 N3 1.761(4) .
Si5 C13 1.851(5) .
Si5 C14 1.867(5) .
Si5 C15 1.892(5) .
Si6 N3 1.782(4) .
Si6 C18 1.863(5) .
Si6 C16 1.869(5) .
Si6 C17 1.880(5) .
Si7 N4 1.779(3) .
Si7 C21 1.858(5) .
Si7 C19 1.866(5) .
Si7 C20 1.874(5) .
Si8 N4 1.762(3) .
Si8 C22 1.867(5) .
Si8 C23 1.883(5) .
Si8 C24 1.861(5) .
Si9 N6 1.731(14) .
Si9 N5 1.770(8) .
Si9 C26 1.858(6) .
Si9 C25 1.869(5) .
Si9 C27 1.879(5) .
Si10 N5 1.680(9) .
Si10 C30 1.850(6) .
Si10 C28 1.878(5) .
Si10 C29 1.880(5) .
Si10 N6 1.917(14) .
Si11 N7 1.701(9) .
Si11 C32 1.873(5) .
Si11 C31 1.878(6) .
Si11 N8 1.852(15) .
Si11 C33 1.872(6) .
Si12 N8 1.740(16) .
Si12 N7 1.755(9) .
Si12 C34 1.859(5) .
Si12 C35 1.860(5) .
Si12 C36 1.880(5) .
N5 N6 0.595(10) .
N7 N8 0.604(10) .
C1 H1A 0.9800 .
C1 H1B 0.9800 .
C1 H1C 0.9800 .
C2 H2A 0.9800 .
C2 H2B 0.9800 .
C2 H2C 0.9800 .
C3 H3A 0.9800 .
C3 H3B 0.9800 .
C3 H3C 0.9800 .
C4 H4A 0.9800 .
C4 H4B 0.9800 .
C4 H4C 0.9800 .
C5 H5A 0.9800 .
C5 H5B 0.9800 .
C5 H5C 0.9800 .
C6 H6A 0.9800 .
C6 H6B 0.9800 .
C6 H6C 0.9800 .
C7 H7A 0.9800 .
C7 H7B 0.9800 .
C7 H7C 0.9800 .
C8 H8A 0.9800 .
C8 H8B 0.9800 .
C8 H8C 0.9800 .
C9 H9A 0.9800 .
C9 H9B 0.9800 .
C9 H9C 0.9800 .
C10 H10A 0.9800 .
C10 H10B 0.9800 .
C10 H10C 0.9800 .
C11 H11A 0.9800 .
C11 H11B 0.9800 .
C11 H11C 0.9800 .
C12 H12A 0.9800 .
C12 H12B 0.9800 .
C12 H12C 0.9800 .
C13 H13A 0.9800 .
C13 H13B 0.9800 .
C13 H13C 0.9800 .
C14 H14A 0.9800 .
C14 H14B 0.9800 .
C14 H14C 0.9800 .
C15 H15A 0.9800 .
C15 H15B 0.9800 .
C15 H15C 0.9800 .
C16 H16A 0.9800 .
C16 H16B 0.9800 .
C16 H16C 0.9800 .
C17 H17A 0.9800 .
C17 H17B 0.9800 .
C17 H17C 0.9800 .
C18 H18A 0.9800 .
C18 H18B 0.9800 .
C18 H18C 0.9800 .
C19 H19A 0.9800 .
C19 H19B 0.9800 .
C19 H19C 0.9800 .
C20 H20A 0.9800 .
C20 H20B 0.9800 .
C20 H20C 0.9800 .
C21 H21A 0.9800 .
C21 H21B 0.9800 .
C21 H21C 0.9800 .
C22 H22A 0.9800 .
C22 H22B 0.9800 .
C22 H22C 0.9800 .
C23 H23A 0.9800 .
C23 H23B 0.9800 .
C23 H23C 0.9800 .
C24 H24A 0.9800 .
C24 H24B 0.9800 .
C24 H24C 0.9800 .
C25 H25A 0.9800 .
C25 H25B 0.9800 .
C25 H25C 0.9800 .
C26 H26A 0.9800 .
C26 H26B 0.9800 .
C26 H26C 0.9800 .
C27 H27A 0.9800 .
C27 H27B 0.9800 .
C27 H27C 0.9800 .
C28 H28A 0.9800 .
C28 H28B 0.9800 .
C28 H28C 0.9800 .
C29 H29A 0.9800 .
C29 H29B 0.9800 .
C29 H29C 0.9800 .
C30 H30A 0.9800 .
C30 H30B 0.9800 .
C30 H30C 0.9800 .
C31 H31A 0.9800 .
C31 H31B 0.9800 .
C31 H31C 0.9800 .
C32 H32A 0.9800 .
C32 H32B 0.9800 .
C32 H32C 0.9800 .
C33 H33A 0.9800 .
C33 H33B 0.9800 .
C33 H33C 0.9800 .
C34 H34A 0.9800 .
C34 H34B 0.9800 .
C34 H34C 0.9800 .
C35 H35A 0.9800 .
C35 H35B 0.9800 .
C35 H35C 0.9800 .
C36 H36A 0.9800 .
C36 H36B 0.9800 .
C36 H36C 0.9800 .
C37 C40 0.64(8) .
C37 C38 1.20(5) .
C37 C39 1.62(5) .
C38 C39 1.16(4) .
C38 C40 1.66(6) .
C39 C42 2.50(7) 2_565
C39 C40 1.89(7) .
C39 C41 1.95(8) .
C40 C41 2.18(10) .
C41 C42 0.91(9) .
C41 C41 0.79(10) 2_565
C41 C42 1.49(8) 2_565
C42 C39 2.50(7) 2_565
C42 C41 1.49(8) 2_565
C43 C45 1.37(3) .
C43 C44 1.30(2) .
C44 C45 1.71(4) .
C44 C47 2.57(6) 2_756
C44 C46 1.70(5) 2_756
C45 C46 2.07(7) 2_756
C46 C46 0.82(8) 2_756
C46 C47 0.94(8) 2_756
C46 C47 1.31(6) .
C46 C44 1.70(5) 2_756
C46 C45 2.07(7) 2_756
C47 C46 0.94(8) 2_756
C47 C44 2.57(6) 2_756

loop_
_geom_torsion_atom_site_label_1
_geom_torsion_atom_site_label_2
_geom_torsion_atom_site_label_3
_geom_torsion_atom_site_label_4
_geom_torsion
_geom_torsion_site_symmetry_1
_geom_torsion_site_symmetry_4
Fe3 Fe1 Fe2 N7 149.1(3) . .
Fe5 Fe1 Fe2 N7 -19.0(4) . .
Fe4 Fe1 Fe2 N7 144.4(3) . .
Fe6 Fe1 Fe2 N7 -32.8(3) . .
Fe7 Fe1 Fe2 N7 -34.5(3) . .
Fe3 Fe1 Fe2 N8 160.2(5) . .
Fe5 Fe1 Fe2 N8 -7.9(5) . .
Fe4 Fe1 Fe2 N8 155.5(5) . .
Fe6 Fe1 Fe2 N8 -21.7(5) . .
Fe7 Fe1 Fe2 N8 -23.4(5) . .
Fe3 Fe1 Fe2 N1 -23.08(9) . .
Fe5 Fe1 Fe2 N1 168.8(3) . .
Fe4 Fe1 Fe2 N1 -27.75(9) . .
Fe6 Fe1 Fe2 N1 155.05(9) . .
Fe7 Fe1 Fe2 N1 153.36(10) . .
Fe3 Fe1 Fe2 Fe7 -176.44(4) . .
Fe5 Fe1 Fe2 Fe7 15.5(3) . .
Fe4 Fe1 Fe2 Fe7 178.90(4) . .
Fe6 Fe1 Fe2 Fe7 1.69(4) . .
Fe5 Fe1 Fe2 Fe3 -168.1(3) . .
Fe4 Fe1 Fe2 Fe3 -4.66(3) . .
Fe6 Fe1 Fe2 Fe3 178.13(3) . .
Fe7 Fe1 Fe2 Fe3 176.44(4) . .
Fe5 Fe1 Fe3 N2 26.14(11) . .
Fe4 Fe1 Fe3 N2 23.09(10) . .
Fe6 Fe1 Fe3 N2 -170.3(3) . .
Fe2 Fe1 Fe3 N2 -152.51(10) . .
Fe7 Fe1 Fe3 N2 -155.89(11) . .
Fe5 Fe1 Fe3 N1 -156.97(10) . .
Fe4 Fe1 Fe3 N1 -160.02(10) . .
Fe6 Fe1 Fe3 N1 6.6(3) . .
Fe2 Fe1 Fe3 N1 24.38(9) . .
Fe7 Fe1 Fe3 N1 21.00(10) . .
Fe5 Fe1 Fe3 Fe4 3.05(3) . .
Fe6 Fe1 Fe3 Fe4 166.7(3) . .
Fe2 Fe1 Fe3 Fe4 -175.60(3) . .
Fe7 Fe1 Fe3 Fe4 -178.98(4) . .
Fe5 Fe1 Fe3 Fe2 178.65(3) . .
Fe4 Fe1 Fe3 Fe2 175.60(3) . .
Fe6 Fe1 Fe3 Fe2 -17.7(3) . .
Fe7 Fe1 Fe3 Fe2 -3.38(4) . .
N7 Fe2 Fe3 N2 -38.2(6) . .
N8 Fe2 Fe3 N2 4.2(9) . .
N1 Fe2 Fe3 N2 -140.8(2) . .
Fe7 Fe2 Fe3 N2 73.4(2) . .
Fe1 Fe2 Fe3 N2 69.5(2) . .
N7 Fe2 Fe3 N1 102.6(6) . .
N8 Fe2 Fe3 N1 145.0(9) . .
Fe7 Fe2 Fe3 N1 -145.87(12) . .
Fe1 Fe2 Fe3 N1 -149.70(12) . .
N7 Fe2 Fe3 Fe1 -107.7(5) . .
N8 Fe2 Fe3 Fe1 -65.3(9) . .
N1 Fe2 Fe3 Fe1 149.70(12) . .
Fe7 Fe2 Fe3 Fe1 3.83(4) . .
N7 Fe2 Fe3 Fe4 -103.3(5) . .
N8 Fe2 Fe3 Fe4 -60.9(9) . .
N1 Fe2 Fe3 Fe4 154.08(12) . .
Fe7 Fe2 Fe3 Fe4 8.21(6) . .
Fe1 Fe2 Fe3 Fe4 4.38(3) . .
Fe3 Fe1 Fe4 N3 154.96(10) . .
Fe5 Fe1 Fe4 N3 -22.12(10) . .
Fe6 Fe1 Fe4 N3 -23.46(11) . .
Fe2 Fe1 Fe4 N3 159.67(10) . .
Fe7 Fe1 Fe4 N3 -95(2) . .
Fe3 Fe1 Fe4 N2 -21.96(10) . .
Fe5 Fe1 Fe4 N2 160.97(10) . .
Fe6 Fe1 Fe4 N2 159.63(10) . .
Fe2 Fe1 Fe4 N2 -17.24(10) . .
Fe7 Fe1 Fe4 N2 88(2) . .
Fe5 Fe1 Fe4 Fe3 -177.07(3) . .
Fe6 Fe1 Fe4 Fe3 -178.41(3) . .
Fe2 Fe1 Fe4 Fe3 4.72(3) . .
Fe7 Fe1 Fe4 Fe3 110(2) . .
Fe3 Fe1 Fe4 Fe5 177.07(3) . .
Fe6 Fe1 Fe4 Fe5 -1.34(3) . .
Fe2 Fe1 Fe4 Fe5 -178.21(3) . .
Fe7 Fe1 Fe4 Fe5 -73(2) . .
N2 Fe3 Fe4 N3 146.5(2) . .
N1 Fe3 Fe4 N3 -4.7(3) . .
Fe1 Fe3 Fe4 N3 -61.6(2) . .
Fe2 Fe3 Fe4 N3 -65.9(2) . .
N1 Fe3 Fe4 N2 -151.2(3) . .
Fe1 Fe3 Fe4 N2 151.94(12) . .
Fe2 Fe3 Fe4 N2 147.57(12) . .
N2 Fe3 Fe4 Fe1 -151.94(12) . .
N1 Fe3 Fe4 Fe1 56.8(2) . .
Fe2 Fe3 Fe4 Fe1 -4.37(3) . .
N2 Fe3 Fe4 Fe5 -154.77(12) . .
N1 Fe3 Fe4 Fe5 54.0(2) . .
Fe1 Fe3 Fe4 Fe5 -2.83(3) . .
Fe2 Fe3 Fe4 Fe5 -7.20(4) . .
Fe3 Fe1 Fe5 N4 -157.81(10) . .
Fe4 Fe1 Fe5 N4 -154.75(10) . .
Fe6 Fe1 Fe5 N4 24.00(10) . .
Fe2 Fe1 Fe5 N4 9.6(3) . .
Fe7 Fe1 Fe5 N4 24.22(10) . .
Fe3 Fe1 Fe5 N3 19.29(11) . .
Fe4 Fe1 Fe5 N3 22.34(11) . .
Fe6 Fe1 Fe5 N3 -158.90(11) . .
Fe2 Fe1 Fe5 N3 -173.3(3) . .
Fe7 Fe1 Fe5 N3 -158.69(11) . .
Fe3 Fe1 Fe5 Fe4 -3.06(3) . .
Fe6 Fe1 Fe5 Fe4 178.75(3) . .
Fe2 Fe1 Fe5 Fe4 164.4(3) . .
Fe7 Fe1 Fe5 Fe4 178.97(4) . .
Fe3 Fe1 Fe5 Fe6 178.19(3) . .
Fe4 Fe1 Fe5 Fe6 -178.75(3) . .
Fe2 Fe1 Fe5 Fe6 -14.4(3) . .
Fe7 Fe1 Fe5 Fe6 0.21(4) . .
N3 Fe4 Fe5 N4 -144.6(2) . .
N2 Fe4 Fe5 N4 12.4(3) . .
Fe1 Fe4 Fe5 N4 63.0(2) . .
Fe3 Fe4 Fe5 N4 65.8(2) . .
N2 Fe4 Fe5 N3 157.0(3) . .
Fe1 Fe4 Fe5 N3 -152.42(13) . .
Fe3 Fe4 Fe5 N3 -149.61(13) . .
N3 Fe4 Fe5 Fe1 152.42(13) . .
N2 Fe4 Fe5 Fe1 -50.6(2) . .
Fe3 Fe4 Fe5 Fe1 2.82(3) . .
N3 Fe4 Fe5 Fe6 153.65(13) . .
N2 Fe4 Fe5 Fe6 -49.4(2) . .
Fe1 Fe4 Fe5 Fe6 1.23(3) . .
Fe3 Fe4 Fe5 Fe6 4.05(4) . .
Fe3 Fe1 Fe6 N5 -21.4(4) . .
Fe5 Fe1 Fe6 N5 143.1(3) . .
Fe4 Fe1 Fe6 N5 144.5(3) . .
Fe2 Fe1 Fe6 N5 -38.3(3) . .
Fe7 Fe1 Fe6 N5 -36.6(3) . .
Fe3 Fe1 Fe6 N6 -8.1(5) . .
Fe5 Fe1 Fe6 N6 156.4(4) . .
Fe4 Fe1 Fe6 N6 157.8(4) . .
Fe2 Fe1 Fe6 N6 -25.0(4) . .
Fe7 Fe1 Fe6 N6 -23.3(4) . .
Fe3 Fe1 Fe6 N4 172.4(3) . .
Fe5 Fe1 Fe6 N4 -23.07(9) . .
Fe4 Fe1 Fe6 N4 -21.75(10) . .
Fe2 Fe1 Fe6 N4 155.46(9) . .
Fe7 Fe1 Fe6 N4 157.16(10) . .
Fe3 Fe1 Fe6 Fe7 15.3(3) . .
Fe5 Fe1 Fe6 Fe7 179.77(4) . .
Fe4 Fe1 Fe6 Fe7 -178.91(4) . .
Fe2 Fe1 Fe6 Fe7 -1.70(4) . .
Fe3 Fe1 Fe6 Fe5 -164.5(3) . .
Fe4 Fe1 Fe6 Fe5 1.32(3) . .
Fe2 Fe1 Fe6 Fe5 178.53(3) . .
Fe7 Fe1 Fe6 Fe5 -179.77(4) . .
N4 Fe5 Fe6 N5 98.9(5) . .
N3 Fe5 Fe6 N5 -51.8(6) . .
Fe1 Fe5 Fe6 N5 -111.2(5) . .
Fe4 Fe5 Fe6 N5 -112.4(5) . .
N4 Fe5 Fe6 N6 134.1(9) . .
N3 Fe5 Fe6 N6 -16.7(9) . .
Fe1 Fe5 Fe6 N6 -76.0(9) . .
Fe4 Fe5 Fe6 N6 -77.3(9) . .
N3 Fe5 Fe6 N4 -150.7(3) . .
Fe1 Fe5 Fe6 N4 149.91(12) . .
Fe4 Fe5 Fe6 N4 148.67(12) . .
N4 Fe5 Fe6 Fe7 -150.15(13) . .
N3 Fe5 Fe6 Fe7 59.1(3) . .
Fe1 Fe5 Fe6 Fe7 -0.25(4) . .
Fe4 Fe5 Fe6 Fe7 -1.48(6) . .
N4 Fe5 Fe6 Fe1 -149.91(12) . .
N3 Fe5 Fe6 Fe1 59.4(3) . .
Fe4 Fe5 Fe6 Fe1 -1.23(3) . .
N5 Fe6 Fe7 N8 -146.7(9) . .
N6 Fe6 Fe7 N8 -143.3(10) . .
N4 Fe6 Fe7 N8 -1.6(9) . .
Fe1 Fe6 Fe7 N8 63.0(9) . .
Fe5 Fe6 Fe7 N8 63.3(9) . .
N5 Fe6 Fe7 N6 -3.5(7) . .
N4 Fe6 Fe7 N6 141.7(6) . .
Fe1 Fe6 Fe7 N6 -153.7(5) . .
Fe5 Fe6 Fe7 N6 -153.4(5) . .
N5 Fe6 Fe7 Fe2 152.1(3) . .
N6 Fe6 Fe7 Fe2 155.5(5) . .
N4 Fe6 Fe7 Fe2 -62.8(2) . .
Fe1 Fe6 Fe7 Fe2 1.83(4) . .
Fe5 Fe6 Fe7 Fe2 2.07(8) . .
N5 Fe6 Fe7 Fe1 150.2(3) . .
N6 Fe6 Fe7 Fe1 153.7(5) . .
N4 Fe6 Fe7 Fe1 -64.6(2) . .
Fe5 Fe6 Fe7 Fe1 0.23(4) . .
N7 Fe2 Fe7 N8 -1.5(8) . .
N1 Fe2 Fe7 N8 140.1(6) . .
Fe1 Fe2 Fe7 N8 -152.5(6) . .
Fe3 Fe2 Fe7 N8 -156.1(6) . .
N7 Fe2 Fe7 N6 -157.5(11) . .
N8 Fe2 Fe7 N6 -156.0(12) . .
N1 Fe2 Fe7 N6 -15.9(11) . .
Fe1 Fe2 Fe7 N6 51.5(10) . .
Fe3 Fe2 Fe7 N6 47.9(10) . .
N7 Fe2 Fe7 Fe6 149.1(3) . .
N8 Fe2 Fe7 Fe6 150.6(6) . .
N1 Fe2 Fe7 Fe6 -69.2(2) . .
Fe1 Fe2 Fe7 Fe6 -1.84(4) . .
Fe3 Fe2 Fe7 Fe6 -5.40(8) . .
N7 Fe2 Fe7 Fe1 151.0(3) . .
N8 Fe2 Fe7 Fe1 152.5(6) . .
N1 Fe2 Fe7 Fe1 -67.38(19) . .
Fe3 Fe2 Fe7 Fe1 -3.57(4) . .
Fe3 Fe1 Fe7 N8 26.2(5) . .
Fe5 Fe1 Fe7 N8 -155.7(5) . .
Fe4 Fe1 Fe7 N8 -83(2) . .
Fe6 Fe1 Fe7 N8 -155.5(5) . .
Fe2 Fe1 Fe7 N8 22.6(5) . .
Fe3 Fe1 Fe7 N6 -157.5(4) . .
Fe5 Fe1 Fe7 N6 20.5(4) . .
Fe4 Fe1 Fe7 N6 93(2) . .
Fe6 Fe1 Fe7 N6 20.8(4) . .
Fe2 Fe1 Fe7 N6 -161.1(4) . .
Fe3 Fe1 Fe7 Fe6 -178.29(3) . .
Fe5 Fe1 Fe7 Fe6 -0.23(4) . .
Fe4 Fe1 Fe7 Fe6 72(2) . .
Fe2 Fe1 Fe7 Fe6 178.10(4) . .
Fe3 Fe1 Fe7 Fe2 3.61(4) . .
Fe5 Fe1 Fe7 Fe2 -178.33(3) . .
Fe4 Fe1 Fe7 Fe2 -106(2) . .
Fe6 Fe1 Fe7 Fe2 -178.10(4) . .
C2 Si1 N1 Si2 -152.9(2) . .
C3 Si1 N1 Si2 -34.5(3) . .
C1 Si1 N1 Si2 86.9(2) . .
C2 Si1 N1 Fe3 71.3(3) . .
C3 Si1 N1 Fe3 -170.2(2) . .
C1 Si1 N1 Fe3 -48.9(3) . .
C2 Si1 N1 Fe2 -16.8(3) . .
C3 Si1 N1 Fe2 101.7(3) . .
C1 Si1 N1 Fe2 -137.0(2) . .
C5 Si2 N1 Si1 76.0(3) . .
C4 Si2 N1 Si1 -162.6(2) . .
C6 Si2 N1 Si1 -43.4(3) . .
C5 Si2 N1 Fe3 -149.0(2) . .
C4 Si2 N1 Fe3 -27.5(3) . .
C6 Si2 N1 Fe3 91.7(2) . .
C5 Si2 N1 Fe2 -60.2(3) . .
C4 Si2 N1 Fe2 61.2(2) . .
C6 Si2 N1 Fe2 -179.6(2) . .
N2 Fe3 N1 Si1 35.3(3) . .
Fe1 Fe3 N1 Si1 -139.35(14) . .
Fe4 Fe3 N1 Si1 171.76(10) . .
Fe2 Fe3 N1 Si1 -112.38(19) . .
N2 Fe3 N1 Si2 -100.2(3) . .
Fe1 Fe3 N1 Si2 85.14(16) . .
Fe4 Fe3 N1 Si2 36.3(3) . .
Fe2 Fe3 N1 Si2 112.1(2) . .
N2 Fe3 N1 Fe2 147.68(19) . .
Fe1 Fe3 N1 Fe2 -26.97(10) . .
Fe4 Fe3 N1 Fe2 -75.9(2) . .
N7 Fe2 N1 Si1 -34.9(4) . .
N8 Fe2 N1 Si1 -48.5(8) . .
Fe7 Fe2 N1 Si1 -164.44(10) . .
Fe1 Fe2 N1 Si1 136.79(15) . .
Fe3 Fe2 N1 Si1 111.0(2) . .
N7 Fe2 N1 Si2 101.3(4) . .
N8 Fe2 N1 Si2 87.6(8) . .
Fe7 Fe2 N1 Si2 -28.3(3) . .
Fe1 Fe2 N1 Si2 -87.06(16) . .
Fe3 Fe2 N1 Si2 -112.8(2) . .
N7 Fe2 N1 Fe3 -145.9(4) . .
N8 Fe2 N1 Fe3 -159.5(7) . .
Fe7 Fe2 N1 Fe3 84.56(19) . .
Fe1 Fe2 N1 Fe3 25.79(9) . .
C12 Si4 N2 Si3 156.6(2) . .
C10 Si4 N2 Si3 -84.6(3) . .
C11 Si4 N2 Si3 37.1(3) . .
C12 Si4 N2 Fe3 16.1(3) . .
C10 Si4 N2 Fe3 134.9(2) . .
C11 Si4 N2 Fe3 -103.4(3) . .
C12 Si4 N2 Fe4 -69.3(2) . .
C10 Si4 N2 Fe4 49.6(2) . .
C11 Si4 N2 Fe4 171.3(2) . .
C8 Si3 N2 Si4 160.0(2) . .
C9 Si3 N2 Si4 -79.4(3) . .
C7 Si3 N2 Si4 40.3(3) . .
C8 Si3 N2 Fe3 -59.2(3) . .
C9 Si3 N2 Fe3 61.3(3) . .
C7 Si3 N2 Fe3 -179.0(2) . .
C8 Si3 N2 Fe4 27.6(3) . .
C9 Si3 N2 Fe4 148.1(2) . .
C7 Si3 N2 Fe4 -92.2(2) . .
N1 Fe3 N2 Si4 52.8(3) . .
Fe1 Fe3 N2 Si4 -132.59(17) . .
Fe4 Fe3 N2 Si4 -107.3(2) . .
Fe2 Fe3 N2 Si4 169.28(7) . .
N1 Fe3 N2 Si3 -88.3(3) . .
Fe1 Fe3 N2 Si3 86.33(18) . .
Fe4 Fe3 N2 Si3 111.6(2) . .
Fe2 Fe3 N2 Si3 28.2(4) . .
N1 Fe3 N2 Fe4 160.12(18) . .
Fe1 Fe3 N2 Fe4 -25.27(10) . .
Fe2 Fe3 N2 Fe4 -83.4(2) . .
N3 Fe4 N2 Si4 -36.7(4) . .
Fe1 Fe4 N2 Si4 137.45(14) . .
Fe3 Fe4 N2 Si4 113.0(2) . .
Fe5 Fe4 N2 Si4 -179.44(9) . .
N3 Fe4 N2 Si3 98.4(3) . .
Fe1 Fe4 N2 Si3 -87.51(16) . .
Fe3 Fe4 N2 Si3 -112.0(2) . .
Fe5 Fe4 N2 Si3 -44.4(3) . .
N3 Fe4 N2 Fe3 -149.6(2) . .
Fe1 Fe4 N2 Fe3 24.49(10) . .
Fe5 Fe4 N2 Fe3 67.6(2) . .
C13 Si5 N3 Si6 84.1(3) . .
C14 Si5 N3 Si6 -154.7(2) . .
C15 Si5 N3 Si6 -38.2(3) . .
C13 Si5 N3 Fe5 -52.8(3) . .
C14 Si5 N3 Fe5 68.4(3) . .
C15 Si5 N3 Fe5 -175.1(2) . .
C13 Si5 N3 Fe4 -138.4(2) . .
C14 Si5 N3 Fe4 -17.2(3) . .
C15 Si5 N3 Fe4 99.3(2) . .
C18 Si6 N3 Si5 -163.0(2) . .
C16 Si6 N3 Si5 77.9(3) . .
C17 Si6 N3 Si5 -42.2(3) . .
C18 Si6 N3 Fe5 -26.0(3) . .
C16 Si6 N3 Fe5 -145.2(2) . .
C17 Si6 N3 Fe5 94.7(2) . .
C18 Si6 N3 Fe4 60.9(3) . .
C16 Si6 N3 Fe4 -58.3(3) . .
C17 Si6 N3 Fe4 -178.4(2) . .
N4 Fe5 N3 Si5 40.5(4) . .
Fe1 Fe5 N3 Si5 -134.31(17) . .
Fe4 Fe5 N3 Si5 -109.6(2) . .
Fe6 Fe5 N3 Si5 174.95(9) . .
N4 Fe5 N3 Si6 -96.7(3) . .
Fe1 Fe5 N3 Si6 88.51(18) . .
Fe4 Fe5 N3 Si6 113.2(2) . .
Fe6 Fe5 N3 Si6 37.8(4) . .
N4 Fe5 N3 Fe4 150.1(2) . .
Fe1 Fe5 N3 Fe4 -24.69(11) . .
Fe6 Fe5 N3 Fe4 -75.4(3) . .
N2 Fe4 N3 Si5 -49.9(3) . .
Fe1 Fe4 N3 Si5 136.03(15) . .
Fe3 Fe4 N3 Si5 -172.65(7) . .
Fe5 Fe4 N3 Si5 111.7(2) . .
N2 Fe4 N3 Si6 87.2(3) . .
Fe1 Fe4 N3 Si6 -86.92(18) . .
Fe3 Fe4 N3 Si6 -35.6(3) . .
Fe5 Fe4 N3 Si6 -111.3(2) . .
N2 Fe4 N3 Fe5 -161.6(2) . .
Fe1 Fe4 N3 Fe5 24.35(11) . .
Fe3 Fe4 N3 Fe5 75.7(2) . .
C22 Si8 N4 Si7 -85.0(2) . .
C23 Si8 N4 Si7 37.0(3) . .
C24 Si8 N4 Si7 155.6(2) . .
C22 Si8 N4 Fe5 140.0(2) . .
C23 Si8 N4 Fe5 -98.0(3) . .
C24 Si8 N4 Fe5 20.6(3) . .
C22 Si8 N4 Fe6 52.5(2) . .
C23 Si8 N4 Fe6 174.5(2) . .
C24 Si8 N4 Fe6 -66.9(3) . .
C21 Si7 N4 Si8 160.9(2) . .
C19 Si7 N4 Si8 -78.3(3) . .
C20 Si7 N4 Si8 39.9(3) . .
C21 Si7 N4 Fe5 -64.2(2) . .
C19 Si7 N4 Fe5 56.7(3) . .
C20 Si7 N4 Fe5 174.9(2) . .
C21 Si7 N4 Fe6 24.6(3) . .
C19 Si7 N4 Fe6 145.4(2) . .
C20 Si7 N4 Fe6 -96.4(2) . .
N3 Fe5 N4 Si8 48.2(3) . .
Fe1 Fe5 N4 Si8 -136.95(14) . .
Fe4 Fe5 N4 Si8 170.11(8) . .
Fe6 Fe5 N4 Si8 -110.3(2) . .
N3 Fe5 N4 Si7 -87.9(3) . .
Fe1 Fe5 N4 Si7 86.93(16) . .
Fe4 Fe5 N4 Si7 34.0(3) . .
Fe6 Fe5 N4 Si7 113.5(2) . .
N3 Fe5 N4 Fe6 158.6(2) . .
Fe1 Fe5 N4 Fe6 -26.62(10) . .
Fe4 Fe5 N4 Fe6 -79.6(2) . .
N5 Fe6 N4 Si8 -29.3(4) . .
N6 Fe6 N4 Si8 -42.4(7) . .
Fe7 Fe6 N4 Si8 -165.89(12) . .
Fe1 Fe6 N4 Si8 136.89(14) . .
Fe5 Fe6 N4 Si8 111.16(19) . .
N5 Fe6 N4 Si7 108.4(3) . .
N6 Fe6 N4 Si7 95.3(7) . .
Fe7 Fe6 N4 Si7 -28.2(3) . .
Fe1 Fe6 N4 Si7 -85.44(16) . .
Fe5 Fe6 N4 Si7 -111.2(2) . .
N5 Fe6 N4 Fe5 -140.4(3) . .
N6 Fe6 N4 Fe5 -153.5(6) . .
Fe7 Fe6 N4 Fe5 83.0(2) . .
Fe1 Fe6 N4 Fe5 25.73(10) . .
C30 Si10 N5 N6 178(2) . .
C28 Si10 N5 N6 61(2) . .
C29 Si10 N5 N6 -63(2) . .
C30 Si10 N5 Si9 95.4(5) . .
C28 Si10 N5 Si9 -21.3(6) . .
C29 Si10 N5 Si9 -145.2(4) . .
N6 Si10 N5 Si9 -83(2) . .
C30 Si10 N5 Fe6 -91.2(5) . .
C28 Si10 N5 Fe6 152.1(4) . .
C29 Si10 N5 Fe6 28.2(6) . .
N6 Si10 N5 Fe6 91(2) . .
C26 Si9 N5 N6 -34(2) . .
C25 Si9 N5 N6 89(2) . .
C27 Si9 N5 N6 -155(2) . .
N6 Si9 N5 Si10 99(2) . .
C26 Si9 N5 Si10 65.2(5) . .
C25 Si9 N5 Si10 -172.1(4) . .
C27 Si9 N5 Si10 -56.1(5) . .
N6 Si9 N5 Fe6 -75(2) . .
C26 Si9 N5 Fe6 -108.6(4) . .
C25 Si9 N5 Fe6 14.1(5) . .
C27 Si9 N5 Fe6 130.0(4) . .
N4 Fe6 N5 N6 -153(2) . .
Fe7 Fe6 N5 N6 9(2) . .
Fe1 Fe6 N5 N6 44(2) . .
Fe5 Fe6 N5 N6 133.8(19) . .
N6 Fe6 N5 Si10 -103(2) . .
N4 Fe6 N5 Si10 104.6(5) . .
Fe7 Fe6 N5 Si10 -93.1(5) . .
Fe1 Fe6 N5 Si10 -58.2(5) . .
Fe5 Fe6 N5 Si10 31.3(8) . .
N6 Fe6 N5 Si9 71(2) . .
N4 Fe6 N5 Si9 -81.7(4) . .
Fe7 Fe6 N5 Si9 80.5(4) . .
Fe1 Fe6 N5 Si9 115.5(4) . .
Fe5 Fe6 N5 Si9 -155.05(19) . .
Si10 N5 N6 Si9 -118.6(7) . .
Fe6 N5 N6 Si9 119.0(4) . .
Si9 N5 N6 Si10 118.6(7) . .
Fe6 N5 N6 Si10 -122.4(8) . .
Si10 N5 N6 Fe6 122.4(8) . .
Si9 N5 N6 Fe6 -119.0(4) . .
Si10 N5 N6 Fe7 99(5) . .
Si9 N5 N6 Fe7 -143(5) . .
Fe6 N5 N6 Fe7 -24(5) . .
C26 Si9 N6 N5 150(2) . .
C25 Si9 N6 N5 -98(2) . .
C27 Si9 N6 N5 30(2) . .
N5 Si9 N6 Si10 -52.7(18) . .
C26 Si9 N6 Si10 97.2(6) . .
C25 Si9 N6 Si10 -150.7(5) . .
C27 Si9 N6 Si10 -23.1(9) . .
N5 Si9 N6 Fe6 75(2) . .
C26 Si9 N6 Fe6 -134.9(5) . .
C25 Si9 N6 Fe6 -22.7(7) . .
C27 Si9 N6 Fe6 104.8(7) . .
N5 Si9 N6 Fe7 162(3) . .
C26 Si9 N6 Fe7 -48.2(8) . .
C25 Si9 N6 Fe7 63.9(8) . .
C27 Si9 N6 Fe7 -168.5(4) . .
C30 Si10 N6 N5 -2(2) . .
C28 Si10 N6 N5 -125(2) . .
C29 Si10 N6 N5 123(2) . .
N5 Si10 N6 Si9 68.7(19) . .
C30 Si10 N6 Si9 66.4(8) . .
C28 Si10 N6 Si9 -56.1(7) . .
C29 Si10 N6 Si9 -168.3(5) . .
N5 Si10 N6 Fe6 -62.6(18) . .
C30 Si10 N6 Fe6 -65.0(8) . .
C28 Si10 N6 Fe6 172.6(5) . .
C29 Si10 N6 Fe6 60.4(6) . .
N5 Si10 N6 Fe7 -148(3) . .
C30 Si10 N6 Fe7 -150.1(5) . .
C28 Si10 N6 Fe7 87.4(7) . .
C29 Si10 N6 Fe7 -24.7(8) . .
N4 Fe6 N6 N5 37(3) . .
Fe7 Fe6 N6 N5 -169(2) . .
Fe1 Fe6 N6 N5 -143(2) . .
Fe5 Fe6 N6 N5 -78(2) . .
N5 Fe6 N6 Si9 -78(2) . .
N4 Fe6 N6 Si9 -41.2(10) . .
Fe7 Fe6 N6 Si9 113.3(7) . .
Fe1 Fe6 N6 Si9 139.6(5) . .
Fe5 Fe6 N6 Si9 -155.8(5) . .
N5 Fe6 N6 Si10 50.0(17) . .
N4 Fe6 N6 Si10 86.6(9) . .
Fe7 Fe6 N6 Si10 -119.0(8) . .
Fe1 Fe6 N6 Si10 -92.6(5) . .
Fe5 Fe6 N6 Si10 -28.0(13) . .
N5 Fe6 N6 Fe7 169(2) . .
N4 Fe6 N6 Fe7 -154.5(3) . .
Fe1 Fe6 N6 Fe7 26.4(5) . .
Fe5 Fe6 N6 Fe7 91.0(8) . .
N8 Fe7 N6 N5 174(5) . .
Fe6 Fe7 N6 N5 24(5) . .
Fe2 Fe7 N6 N5 -43(6) . .
Fe1 Fe7 N6 N5 1(6) . .
N8 Fe7 N6 Si9 36.9(16) . .
Fe6 Fe7 N6 Si9 -113.2(10) . .
Fe2 Fe7 N6 Si9 179.6(2) . .
Fe1 Fe7 N6 Si9 -136.4(7) . .
N8 Fe7 N6 Si10 -104.4(12) . .
Fe6 Fe7 N6 Si10 105.5(8) . .
Fe2 Fe7 N6 Si10 38.4(15) . .
Fe1 Fe7 N6 Si10 82.3(7) . .
N8 Fe7 N6 Fe6 150.1(9) . .
Fe2 Fe7 N6 Fe6 -67.1(12) . .
Fe1 Fe7 N6 Fe6 -23.2(4) . .
C32 Si11 N7 N8 -100(2) . .
C31 Si11 N7 N8 23(2) . .
C33 Si11 N7 N8 143(2) . .
C32 Si11 N7 Si12 -179.5(4) . .
C31 Si11 N7 Si12 -57.0(6) . .
N8 Si11 N7 Si12 -80(2) . .
C33 Si11 N7 Si12 63.4(5) . .
C32 Si11 N7 Fe2 -4.6(5) . .
C31 Si11 N7 Fe2 117.9(4) . .
N8 Si11 N7 Fe2 95(2) . .
C33 Si11 N7 Fe2 -121.7(4) . .
C34 Si12 N7 N8 49(2) . .
C35 Si12 N7 N8 168.1(19) . .
C36 Si12 N7 N8 -76(2) . .
N8 Si12 N7 Si11 89(2) . .
C34 Si12 N7 Si11 137.7(4) . .
C35 Si12 N7 Si11 -102.9(4) . .
C36 Si12 N7 Si11 12.7(6) . .
N8 Si12 N7 Fe2 -86(2) . .
C34 Si12 N7 Fe2 -37.4(5) . .
C35 Si12 N7 Fe2 82.0(4) . .
C36 Si12 N7 Fe2 -162.4(3) . .
N1 Fe2 N7 N8 -153(2) . .
Fe7 Fe2 N7 N8 4(2) . .
Fe1 Fe2 N7 N8 37(2) . .
Fe3 Fe2 N7 N8 127(2) . .
N8 Fe2 N7 Si11 -97(2) . .
N1 Fe2 N7 Si11 110.3(4) . .
Fe7 Fe2 N7 Si11 -92.7(4) . .
Fe1 Fe2 N7 Si11 -59.5(5) . .
Fe3 Fe2 N7 Si11 30.4(9) . .
N8 Fe2 N7 Si12 78(2) . .
N1 Fe2 N7 Si12 -74.7(5) . .
Fe7 Fe2 N7 Si12 82.3(4) . .
Fe1 Fe2 N7 Si12 115.5(4) . .
Fe3 Fe2 N7 Si12 -154.6(3) . .
Si11 N7 N8 Si12 -120.0(5) . .
Fe2 N7 N8 Si12 117.4(4) . .
Si12 N7 N8 Si11 120.0(5) . .
Fe2 N7 N8 Si11 -122.5(7) . .
Si11 N7 N8 Fe7 114(4) . .
Si12 N7 N8 Fe7 -126(4) . .
Fe2 N7 N8 Fe7 -8(4) . .
Si11 N7 N8 Fe2 122.5(7) . .
Si12 N7 N8 Fe2 -117.4(4) . .
C34 Si12 N8 N7 -135.9(19) . .
C35 Si12 N8 N7 -14(2) . .
C36 Si12 N8 N7 112.2(19) . .
N7 Si12 N8 Si11 -59.4(17) . .
C34 Si12 N8 Si11 164.7(5) . .
C35 Si12 N8 Si11 -73.5(8) . .
C36 Si12 N8 Si11 52.7(7) . .
N7 Si12 N8 Fe7 149(3) . .
C34 Si12 N8 Fe7 13.2(8) . .
C35 Si12 N8 Fe7 135.0(5) . .
C36 Si12 N8 Fe7 -98.7(7) . .
N7 Si12 N8 Fe2 65.5(17) . .
C34 Si12 N8 Fe2 -70.4(6) . .
C35 Si12 N8 Fe2 51.4(8) . .
C36 Si12 N8 Fe2 177.7(4) . .
C32 Si11 N8 N7 88(2) . .
C31 Si11 N8 N7 -160(2) . .
C33 Si11 N8 N7 -43(2) . .
N7 Si11 N8 Si12 68.6(19) . .
C32 Si11 N8 Si12 156.8(5) . .
C31 Si11 N8 Si12 -91.3(6) . .
C33 Si11 N8 Si12 25.9(9) . .
N7 Si11 N8 Fe7 -142(3) . .
C32 Si11 N8 Fe7 -53.7(9) . .
C31 Si11 N8 Fe7 58.1(8) . .
C33 Si11 N8 Fe7 175.3(5) . .
N7 Si11 N8 Fe2 -57.9(18) . .
C32 Si11 N8 Fe2 30.3(7) . .
C31 Si11 N8 Fe2 142.2(5) . .
C33 Si11 N8 Fe2 -100.6(6) . .
N6 Fe7 N8 N7 171(4) . .
Fe6 Fe7 N8 N7 -69(5) . .
Fe2 Fe7 N8 N7 8(4) . .
Fe1 Fe7 N8 N7 -16(5) . .
N6 Fe7 N8 Si12 54.5(15) . .
Fe6 Fe7 N8 Si12 174.86(17) . .
Fe2 Fe7 N8 Si12 -107.9(9) . .
Fe1 Fe7 N8 Si12 -132.2(6) . .
N6 Fe7 N8 Si11 -93.9(13) . .
Fe6 Fe7 N8 Si11 26.4(15) . .
Fe2 Fe7 N8 Si11 103.7(9) . .
Fe1 Fe7 N8 Si11 79.4(8) . .
N6 Fe7 N8 Fe2 162.4(9) . .
Fe6 Fe7 N8 Fe2 -77.3(9) . .
Fe1 Fe7 N8 Fe2 -24.4(5) . .
N1 Fe2 N8 N7 37(3) . .
Fe7 Fe2 N8 N7 -175(3) . .
Fe1 Fe2 N8 N7 -148(2) . .
Fe3 Fe2 N8 N7 -92(2) . .
N7 Fe2 N8 Si12 -72(2) . .
N1 Fe2 N8 Si12 -34.4(11) . .
Fe7 Fe2 N8 Si12 113.1(8) . .
Fe1 Fe2 N8 Si12 140.0(4) . .
Fe3 Fe2 N8 Si12 -163.9(4) . .
N7 Fe2 N8 Si11 55(2) . .
N1 Fe2 N8 Si11 92.5(9) . .
Fe7 Fe2 N8 Si11 -120.1(8) . .
Fe1 Fe2 N8 Si11 -93.2(5) . .
Fe3 Fe2 N8 Si11 -37.1(12) . .
N7 Fe2 N8 Fe7 175(3) . .
N1 Fe2 N8 Fe7 -147.4(4) . .
Fe1 Fe2 N8 Fe7 26.9(5) . .
Fe3 Fe2 N8 Fe7 83.0(10) . .
C40 C37 C38 C39 -75(12) . .
C39 C37 C38 C40 75(12) . .
C40 C38 C39 C37 -18(4) . .
C37 C38 C39 C42 95(6) . 2_565
C40 C38 C39 C42 77(6) . 2_565
C37 C38 C39 C40 18(4) . .
C37 C38 C39 C41 59(4) . .
C40 C38 C39 C41 41(4) . .
C40 C37 C39 C38 125(10) . .
C40 C37 C39 C42 -7(10) . 2_565
C38 C37 C39 C42 -133(4) . 2_565
C38 C37 C39 C40 -125(10) . .
C40 C37 C39 C41 -5(9) . .
C38 C37 C39 C41 -130(4) . .
C39 C37 C40 C38 -46(7) . .
C38 C37 C40 C39 46(7) . .
C38 C37 C40 C41 50(13) . .
C39 C37 C40 C41 5(9) . .
C39 C38 C40 C37 103(12) . .
C37 C38 C40 C39 -103(12) . .
C39 C38 C40 C41 -32(3) . .
C37 C38 C40 C41 -135(13) . .
C38 C39 C40 C37 -44(9) . .
C42 C39 C40 C37 174(9) 2_565 .
C41 C39 C40 C37 175(10) . .
C37 C39 C40 C38 44(9) . .
C42 C39 C40 C38 -142(3) 2_565 .
C41 C39 C40 C38 -141(3) . .
C38 C39 C40 C41 141(3) . .
C37 C39 C40 C41 -175(10) . .
C42 C39 C40 C41 -1(2) 2_565 .
C37 C40 C41 C42 -174(55) . .
C38 C40 C41 C42 -147(50) . .
C39 C40 C41 C42 -170(50) . .
C37 C40 C41 C41 -3(14) . 2_565
C38 C40 C41 C41 24(10) . 2_565
C39 C40 C41 C41 2(10) . 2_565
C37 C40 C41 C42 -2(14) . 2_565
C38 C40 C41 C42 25(8) . 2_565
C39 C40 C41 C42 3(7) . 2_565
C37 C40 C41 C39 -5(9) . .
C38 C40 C41 C39 22.5(19) . .
C38 C39 C41 C42 -36(8) . .
C37 C39 C41 C42 3(7) . .
C42 C39 C41 C42 180(7) 2_565 .
C40 C39 C41 C42 1(7) . .
C38 C39 C41 C41 144(9) . 2_565
C37 C39 C41 C41 -177(10) . 2_565
C42 C39 C41 C41 0(8) 2_565 2_565
C40 C39 C41 C41 -178(10) . 2_565
C38 C39 C41 C42 144(4) . 2_565
C37 C39 C41 C42 -177(3) . 2_565
C40 C39 C41 C42 -178(4) . 2_565
C38 C39 C41 C40 -38(4) . .
C37 C39 C41 C40 2(3) . .
C42 C39 C41 C40 178(4) 2_565 .
C41 C41 C42 C39 -180(100) 2_565 2_565
C42 C41 C42 C39 -180(100) 2_565 2_565
C40 C41 C42 C39 -170(38) . 2_565
C39 C41 C42 C39 -180(10) . 2_565
C42 C41 C42 C41 0.00(6) 2_565 2_565
C40 C41 C42 C41 9(61) . 2_565
C39 C41 C42 C41 0(16) . 2_565
C45 C43 C44 C47 -64(3) . 2_756
C45 C43 C44 C46 -38(3) . 2_756
C44 C43 C45 C46 26.7(19) . 2_756
C47 C44 C45 C43 140(2) 2_756 .
C46 C44 C45 C43 146(2) 2_756 .
C43 C44 C45 C46 -146(2) . 2_756
C47 C44 C45 C46 -6(2) 2_756 2_756
C47 C46 C47 C46 0.00(2) 2_756 2_756
C44 C46 C47 C46 -100(10) 2_756 2_756
C45 C46 C47 C46 -59(17) 2_756 2_756
C46 C46 C47 C44 100(10) 2_756 2_756
C47 C46 C47 C44 100(10) 2_756 2_756
C45 C46 C47 C44 41(15) 2_756 2_756
